data_7713061
loop_
_publ_author_name
'Alotaibi, Rajeh'
'Booth, Amy'
'Little, Edmund'
'Brookfield, Adam'
'Achari, Amritroop'
'Lockyer, Selena J.'
'Timco, Grigore A.'
'Whitehead, George F. S.'
'Vit&#xf3;rica-Yrez&#xe1;bal, I&#xf1;igo J'
'Chilton, Nicholas F.'
'Nair, Rahul R.'
'Collison, David'
'Winpenny, Richard E. P.'

_publ_section_title
;
 Synthesis and characterization of heterometallic rings templated through
 alkylammonium or imidazolium cations.
;
_journal_name_full 'Dalton transactions (Cambridge, England : 2003)'
_journal_paper_doi 10.1039/d3dt00982c
_journal_year 2023
_chemical_formula_moiety '2(C4 H7 N2), 3(C7 H8), C90 H162 Cr8 F12 O36 Zn2, C2 H3 N'
_chemical_formula_sum 'C121 H203 Cr8 F12 N5 O36 Zn2'
_chemical_formula_weight 3078.61
_space_group_crystal_system monoclinic
_space_group_IT_number 15
_space_group_name_Hall '-C 2yc'
_space_group_name_H-M_alt 'C 1 2/c 1'
_atom_sites_solution_hydrogens geom
_atom_sites_solution_primary dual
_audit_creation_date 2023-05-04
_audit_creation_method
;
Olex2 1.5
(compiled 2023.03.06 svn.rbb2c1857 for OlexSys, GUI svn.r6748)
;
_audit_update_record
;
2023-05-04 deposited with the CCDC.	2023-05-11 downloaded from the CCDC.
;
_cell_angle_alpha 90
_cell_angle_beta 99.155(5)
_cell_angle_gamma 90
_cell_formula_units_Z 4
_cell_length_a 25.4202(18)
_cell_length_b 22.0090(8)
_cell_length_c 29.4754(12)
_cell_measurement_reflns_used 7349
_cell_measurement_temperature 150.00(10)
_cell_measurement_theta_max 70.2740
_cell_measurement_theta_min 2.6580
_cell_volume 16280.6(15)
_computing_cell_refinement 'CrysAlisPro 1.171.42.54a (Rigaku OD, 2022)'
_computing_data_collection 'CrysAlisPro 1.171.42.54a (Rigaku OD, 2022)'
_computing_data_reduction 'CrysAlisPro 1.171.42.54a (Rigaku OD, 2022)'
_computing_molecular_graphics 'Olex2 1.5 (Dolomanov et al., 2009)'
_computing_publication_material 'Olex2 1.5 (Dolomanov et al., 2009)'
_computing_structure_refinement 'SHELXL 2019/3 (Sheldrick, 2015)'
_computing_structure_solution 'SHELXT  (Sheldrick, 2015)'
_diffrn_ambient_environment N~2~
_diffrn_ambient_temperature 150.00(10)
_diffrn_detector 'Hybrid Pixel Array Detector'
_diffrn_detector_area_resol_mean 10.0000
_diffrn_measured_fraction_theta_full 0.939
_diffrn_measured_fraction_theta_max 0.918
_diffrn_measurement_details
;
List of Runs (angles in degrees, time in seconds):

  # Type    Start    End  Width  t~exp~   \w     \q     \k     \f   Frames
#--------------------------------------------------------------------------
  1  \w    -86.00  -3.00   1.00    1.00    --    0.00  50.00 -90.00   83
  2  \w     39.00  64.00   1.00    1.00    --    0.00  50.00 -90.00   25
  3  \w      0.00  38.00   1.00    1.00    --    0.00  50.00 -90.00   38
  4  \w     22.00  99.00   1.00    1.00    --   55.00  50.00 -60.00   77
  5  \w    111.00 143.00   1.00    1.00    --   55.00  50.00-120.00   32
  6  \w    -34.00 144.00   1.00    1.00    --   55.00  50.00 -90.00  178
  7  \w    -33.00  65.00   1.00    1.00    --   55.00  50.00  30.00   98
  8  \w     66.00 140.00   1.00    1.00    --   55.00  50.00-180.00   74
  9  \w    110.00 142.00   1.00    1.00    --   55.00  50.00  90.00   32
 10  \w    -21.00  67.00   1.00    1.00    --   55.00  50.00  90.00   88
 11  \w    112.00 137.00   1.00    1.00    --   55.00  50.00 -60.00   25
 12  \w    -33.00   5.00   1.00    1.00    --   55.00  50.00 -30.00   38
 13  \w     92.00 139.00   1.00    1.00    --   55.00  50.00-150.00   47
 14  \w     95.00 142.00   1.00    1.00    --   55.00  50.00 -30.00   47
 15  \w     81.00 142.00   1.00    1.00    --   55.00  50.00  30.00   61
 16  \w    -31.00  -6.00   1.00    1.00    --   55.00  50.00 -60.00   25
 17  \w     71.00 103.00   1.00    1.00    --   55.00  50.00  90.00   32
 18  \w     62.00  89.00   1.00    1.00    --   55.00  50.00-150.00   27
 19  \w    117.00 172.00   1.00    1.00    --  110.00  40.00 -30.00   55
 20  \w    140.00 184.00   1.00    1.00    --  110.00  40.00-120.00   44
 21  \w    119.00 166.00   1.00    1.00    --  110.00  40.00 -60.00   47
 22  \w    134.00 176.00   1.00    1.00    --  110.00  40.00 120.00   42
 23  \w     23.00 122.00   1.00    1.00    --  110.00  40.00 120.00   99
 24  \w    138.00 192.00   1.00    1.00    --  110.00  40.00 150.00   54
 25  \w    138.00 189.00   1.00    1.00    --  110.00  40.00  60.00   51
 26  \w     74.00 100.00   1.00    1.00    --  110.00  40.00 -60.00   26
 27  \w     22.00 196.00   1.00    1.00    --  110.00  40.00   0.00  174
 28  \w     50.00  76.00   1.00    1.00    --  110.00  40.00 -30.00   26
 29  \w     22.00 123.00   1.00    1.00    --  110.00  40.00  60.00  101
 30  \w     38.00  66.00   1.00    1.00    --  110.00  40.00  30.00   28
 31  \w     36.00  62.00   1.00    1.00    --  110.00  40.00 -60.00   26
 32  \w     22.00 197.00   1.00    1.00    --  110.00   0.00-180.00  175
 33  \w     94.00 184.00   1.00    1.00    --  110.00  40.00  90.00   90
 34  \w     92.00 177.00   1.00    1.00    --  110.00  40.00 -90.00   85
 35  \w     25.00  52.00   1.00    1.00    --  110.00  40.00  90.00   27
 36  \w    116.00 168.00   1.00    1.00    --  110.00  40.00-150.00   52
 37  \w     93.00 163.00   1.00    1.00    --  110.00  40.00  30.00   70
 38  \w    113.00 189.00   1.00    1.00    --  110.00  40.00-180.00   76
;
_diffrn_measurement_device 'four-circle diffractometer'
_diffrn_measurement_device_type 'XtaLAB AFC11 (RINC): quarter-chi single'
_diffrn_measurement_method '\w scans'
_diffrn_orient_matrix_type 'CrysAlisPro convention (1999,Acta A55,543-557)'
_diffrn_orient_matrix_UB_11 -0.0228463000
_diffrn_orient_matrix_UB_12 0.0507299000
_diffrn_orient_matrix_UB_13 0.0272051000
_diffrn_orient_matrix_UB_21 0.0323528000
_diffrn_orient_matrix_UB_22 0.0475684000
_diffrn_orient_matrix_UB_23 -0.0222129000
_diffrn_orient_matrix_UB_31 -0.0468894000
_diffrn_orient_matrix_UB_32 0.0081625000
_diffrn_orient_matrix_UB_33 -0.0396071000
_diffrn_radiation_monochromator mirror
_diffrn_radiation_probe x-ray
_diffrn_radiation_type 'Cu K\a'
_diffrn_radiation_wavelength 1.54184
_diffrn_reflns_av_R_equivalents 0.0589
_diffrn_reflns_av_unetI/netI 0.0396
_diffrn_reflns_Laue_measured_fraction_full 0.939
_diffrn_reflns_Laue_measured_fraction_max 0.918
_diffrn_reflns_limit_h_max 29
_diffrn_reflns_limit_h_min -31
_diffrn_reflns_limit_k_max 26
_diffrn_reflns_limit_k_min -26
_diffrn_reflns_limit_l_max 31
_diffrn_reflns_limit_l_min -36
_diffrn_reflns_number 69920
_diffrn_reflns_point_group_measured_fraction_full 0.939
_diffrn_reflns_point_group_measured_fraction_max 0.918
_diffrn_reflns_theta_full 67.684
_diffrn_reflns_theta_max 71.719
_diffrn_reflns_theta_min 2.670
_diffrn_source 'Rotating-anode X-ray tube (dual wavelength)'
_diffrn_source_type 'Rigaku (Cu) X-ray DW Source'
_exptl_absorpt_coefficient_mu 5.203
_exptl_absorpt_correction_T_max 1.00000
_exptl_absorpt_correction_T_min 0.18183
_exptl_absorpt_correction_type multi-scan
_exptl_absorpt_process_details
;
CrysAlisPro 1.171.42.54a (Rigaku Oxford Diffraction, 2022)
Empirical absorption correction using spherical harmonics,
implemented in SCALE3 ABSPACK scaling algorithm.
;
_exptl_crystal_colour 'clear green'
_exptl_crystal_colour_lustre clear
_exptl_crystal_colour_primary green
_exptl_crystal_density_diffrn 1.256
_exptl_crystal_description block
_exptl_crystal_F_000 6448
_exptl_crystal_size_max 0.313
_exptl_crystal_size_mid 0.226
_exptl_crystal_size_min 0.204
_refine_diff_density_max 0.663
_refine_diff_density_min -0.819
_refine_diff_density_rms 0.075
_refine_ls_extinction_method none
_refine_ls_goodness_of_fit_ref 1.061
_refine_ls_hydrogen_treatment constr
_refine_ls_matrix_type full
_refine_ls_number_parameters 1541
_refine_ls_number_reflns 14630
_refine_ls_number_restraints 5288
_refine_ls_restrained_S_all 1.015
_refine_ls_R_factor_all 0.0848
_refine_ls_R_factor_gt 0.0662
_refine_ls_shift/su_max 0.001
_refine_ls_shift/su_mean 0.000
_refine_ls_structure_factor_coef Fsqd
_refine_ls_weighting_details 'w=1/[\s^2^(Fo^2^)+(0.1296P)^2^+25.5086P] where P=(Fo^2^+2Fc^2^)/3'
_refine_ls_weighting_scheme calc
_refine_ls_wR_factor_gt 0.2035
_refine_ls_wR_factor_ref 0.2178
_reflns_Friedel_coverage 0.000
_reflns_number_gt 10623
_reflns_number_total 14630
_reflns_threshold_expression 'I > 2\s(I)'
_cod_data_source_file d3dt00982c2.cif
_cod_data_source_block s5316l
_cod_original_cell_volume 16280.6(14)
_cod_database_code 7713061
_shelx_shelxl_version_number 2019/3
_shelx_space_group_comment
;
The symmetry employed for this shelxl refinement is uniquely defined
by the following loop, which should always be used as a source of
symmetry information in preference to the above space-group names.
They are only intended as comments.
;
_shelx_estimated_absorpt_t_max 0.417
_shelx_estimated_absorpt_t_min 0.293
_reflns_odcompleteness_completeness 40.83
_reflns_odcompleteness_iscentric 1
_reflns_odcompleteness_theta 68.13
_olex2_refinement_description
;
1. Fixed Uiso
 At 1.2 times of:
  All C(H) groups, All N(H) groups
 At 1.5 times of:
  All C(H,H,H) groups
2. Restrained distances
 C3Y-C3Q
 1.54 with sigma of 0.02
 C109-C103
 1.54 with sigma of 0.02
 C107-C1C
 1.54 with sigma of 0.02
 C111-C110
 1.446 with sigma of 0.02
 N5-C110
 1.139 with sigma of 0.02
 N5-C111
 2.579 with sigma of 0.04
 C3S-C3Y \\sim C3Y-C3X
 with sigma of 0.02
 C101-C103 \\sim C103-C108
 with sigma of 0.02
 C1B-C1C \\sim C1C-C104
 with sigma of 0.02
3. Restrained planarity
 C3Q, C3S, C3U, C3V, C3W, C3X, C3Y
 with sigma of 0.1
 C99, C100, C101, C102, C103, C108, C109
 with sigma of 0.1
 C1A, C1B, C1C, C104, C105, C106, C107
 with sigma of 0.1
4. Uiso/Uaniso restraints and constraints
All non-hydrogen atoms have similar U: within 2A with sigma of 0.02 and sigma
for terminal atoms of 0.04 within 2A
Uanis(Cr8) = Uanis(Cr3)
Uanis(Zn6) = Uanis(Cr1)
Uanis(Cr5) = Uanis(Zn10)
Uanis(Cr4) = Uanis(Cr9)
Uanis(Cr2) = Uanis(Cr7)
5. Rigid body (RIGU) restrains
 All non-hydrogen atoms
 with sigma for 1-2 distances of 0.002 and sigma for 1-3 distances of 0.002
6. Same fragment restrains
{N1, C93, C91, C92, N2, C94} sigma for 1-2: 0.02, 1-3: 0.04
as in
{N3, C97, C95, C96, N4, C98}
{O1, O2, C1, C2, C3, C4, C5} sigma for 1-2: 0.02, 1-3: 0.04
as in
{O5, O6, C11, C12, C13, C14, C15}
{O1, O2, C1, C2, C3, C4, C5} sigma for 1-2: 0.02, 1-3: 0.04
as in
{O33, O34, C81, C82, C83, C84, C85}
{O1, O2, C1, C2, C3, C4, C5} sigma for 1-2: 0.02, 1-3: 0.04
as in
{O3, O4, C6, C7, C8, C9, C10}
{O1, O2, C1, C2, C3, C4, C5} sigma for 1-2: 0.02, 1-3: 0.04
as in
{O11, O12, C26, C27, C28, C29, C30}
{O1, O2, C1, C2, C3, C4, C5} sigma for 1-2: 0.02, 1-3: 0.04
as in
{O7, O8, C16, C17, C18, C19, C20}
{O1, O2, C1, C2, C3, C4, C5} sigma for 1-2: 0.02, 1-3: 0.04
as in
{O29, O30, C71, C72, C73, C74, C75}
{O1, O2, C1, C2, C3, C4, C5} sigma for 1-2: 0.02, 1-3: 0.04
as in
{O9, O10, C21, C22, C23, C24, C25}
{O1, O2, C1, C2, C3, C4, C5} sigma for 1-2: 0.02, 1-3: 0.04
as in
{O35, O36, C86, C87, C88, C89, C90}
{O1, O2, C1, C2, C3, C4, C5} sigma for 1-2: 0.02, 1-3: 0.04
as in
{O13, O14, C31, C32, C33, C34, C35}
{O1, O2, C1, C2, C3, C4, C5} sigma for 1-2: 0.02, 1-3: 0.04
as in
{O23, O24, C56, C57, C58, C59, C60}
{O1, O2, C1, C2, C3, C4, C5} sigma for 1-2: 0.02, 1-3: 0.04
as in
{O15, O16, C36, C37, C38, C39, C40}
{O1, O2, C1, C2, C3, C4, C5} sigma for 1-2: 0.02, 1-3: 0.04
as in
{O27, O28, C66, C67, C68, C69, C70}
{O1, O2, C1, C2, C3, C4, C5} sigma for 1-2: 0.02, 1-3: 0.04
as in
{O19, O20, C46, C47, C48, C49, C50}
{O1, O2, C1, C2, C3, C4, C5} sigma for 1-2: 0.02, 1-3: 0.04
as in
{O31, O32, C76, C77, C78, C79, C80}
{O1, O2, C1, C2, C3, C4, C5} sigma for 1-2: 0.02, 1-3: 0.04
as in
{O21, O22, C51, C52, C53, C54, C55}
{O1, O2, C1, C2, C3, C4, C5} sigma for 1-2: 0.02, 1-3: 0.04
as in
{O17, O18, C41, C42, C43, C44, C45}
{O1, O2, C1, C2, C3, C4, C5} sigma for 1-2: 0.02, 1-3: 0.04
as in
{O25, O26, C61, C62, C63, C64, C65}
7. Others
 Fixed Sof: N1(0.5) H1(0.5) C93(0.5) H93(0.5) C91(0.5) H91(0.5) C92(0.5)
 H92(0.5) N2(0.5) C94(0.5) H94A(0.5) H94B(0.5) H94C(0.5) C103(0.5) H10D(0.5)
 H10E(0.5) H10F(0.5) C109(0.5) C108(0.5) H108(0.5) C99(0.5) H99(0.5) C102(0.5)
 H102(0.5) C100(0.5) H100(0.5) C101(0.5) H101(0.5) N3(0.5) H3(0.5) C97(0.5)
 H97(0.5) C95(0.5) H95(0.5) C96(0.5) H96(0.5) N4(0.5) C98(0.5) H98A(0.5)
 H98B(0.5) H98C(0.5) C1C(0.5) H1CA(0.5) H1CB(0.5) H1CC(0.5) C107(0.5) C104(0.5)
 H104(0.5) C105(0.5) H105(0.5) C106(0.5) H106(0.5) C1A(0.5) H1A(0.5) C1B(0.5)
 H1B(0.5) Cr1(0.5) Cr2(0.5) Cr3(0.5) Cr4(0.5) Zn6(0.5) Cr7(0.5) Cr8(0.5)
 Cr9(0.5) Zn10(0.5) Cr5(0.5) F1(0.5) F2(0.5) F3(0.5) F4(0.5) F5(0.5) F7(0.5)
 F8(0.5) F9(0.5) F10(0.5) F11(0.5) F37(0.5) F38(0.5) O1(0.5) O2(0.5) C1(0.5)
 C2(0.5) C3(0.5) H3A(0.5) H3B(0.5) H3C(0.5) C4(0.5) H4A(0.5) H4B(0.5) H4C(0.5)
 C5(0.5) H5A(0.5) H5B(0.5) H5C(0.5) O3(0.5) O4(0.5) C6(0.5) C7(0.5) C8(0.5)
 H8A(0.5) H8B(0.5) H8C(0.5) C9(0.5) H9A(0.5) H9B(0.5) H9C(0.5) C10(0.5)
 H10A(0.5) H10B(0.5) H10C(0.5) O5(0.5) O6(0.5) C11(0.5) C12(0.5) C13(0.5)
 H13A(0.5) H13B(0.5) H13C(0.5) C14(0.5) H14A(0.5) H14B(0.5) H14C(0.5) C15(0.5)
 H15A(0.5) H15B(0.5) H15C(0.5) O7(0.5) O8(0.5) C16(0.5) C17(0.5) C18(0.5)
 H18A(0.5) H18B(0.5) H18C(0.5) C19(0.5) H19A(0.5) H19B(0.5) H19C(0.5) C20(0.5)
 H20A(0.5) H20B(0.5) H20C(0.5) O9(0.5) O10(0.5) C21(0.5) C22(0.5) C23(0.5)
 H23A(0.5) H23B(0.5) H23C(0.5) C24(0.5) H24A(0.5) H24B(0.5) H24C(0.5) C25(0.5)
 H25A(0.5) H25B(0.5) H25C(0.5) O11(0.5) O12(0.5) C26(0.5) C27(0.5) C28(0.5)
 H28A(0.5) H28B(0.5) H28C(0.5) C29(0.5) H29A(0.5) H29B(0.5) H29C(0.5) C30(0.5)
 H30A(0.5) H30B(0.5) H30C(0.5) O13(0.5) O14(0.5) C31(0.5) C32(0.5) C33(0.5)
 H33A(0.5) H33B(0.5) H33C(0.5) C34(0.5) H34A(0.5) H34B(0.5) H34C(0.5) C35(0.5)
 H35A(0.5) H35B(0.5) H35C(0.5) O15(0.5) O16(0.5) C36(0.5) C37(0.5) C38(0.5)
 H38A(0.5) H38B(0.5) H38C(0.5) C39(0.5) H39A(0.5) H39B(0.5) H39C(0.5) C40(0.5)
 H40A(0.5) H40B(0.5) H40C(0.5) O17(0.5) O18(0.5) C41(0.5) C42(0.5) C43(0.5)
 H43A(0.5) H43B(0.5) H43C(0.5) C44(0.5) H44A(0.5) H44B(0.5) H44C(0.5) C45(0.5)
 H45A(0.5) H45B(0.5) H45C(0.5) O19(0.5) O20(0.5) C46(0.5) C47(0.5) C48(0.5)
 H48A(0.5) H48B(0.5) H48C(0.5) C49(0.5) H49A(0.5) H49B(0.5) H49C(0.5) C50(0.5)
 H50A(0.5) H50B(0.5) H50C(0.5) O21(0.5) O22(0.5) C51(0.5) C52(0.5) C53(0.5)
 H53A(0.5) H53B(0.5) H53C(0.5) C54(0.5) H54A(0.5) H54B(0.5) H54C(0.5) C55(0.5)
 H55A(0.5) H55B(0.5) H55C(0.5) O23(0.5) O24(0.5) C56(0.5) C57(0.5) C58(0.5)
 H58A(0.5) H58B(0.5) H58C(0.5) C59(0.5) H59A(0.5) H59B(0.5) H59C(0.5) C60(0.5)
 H60A(0.5) H60B(0.5) H60C(0.5) O25(0.5) O26(0.5) C61(0.5) C62(0.5) C63(0.5)
 H63A(0.5) H63B(0.5) H63C(0.5) C64(0.5) H64A(0.5) H64B(0.5) H64C(0.5) C65(0.5)
 H65A(0.5) H65B(0.5) H65C(0.5) O27(0.5) O28(0.5) C66(0.5) C67(0.5) C68(0.5)
 H68A(0.5) H68B(0.5) H68C(0.5) C69(0.5) H69A(0.5) H69B(0.5) H69C(0.5) C70(0.5)
 H70A(0.5) H70B(0.5) H70C(0.5) O29(0.5) O30(0.5) C71(0.5) C72(0.5) C73(0.5)
 H73A(0.5) H73B(0.5) H73C(0.5) C74(0.5) H74A(0.5) H74B(0.5) H74C(0.5) C75(0.5)
 H75A(0.5) H75B(0.5) H75C(0.5) O31(0.5) O32(0.5) C76(0.5) C77(0.5) C78(0.5)
 H78A(0.5) H78B(0.5) H78C(0.5) C79(0.5) H79A(0.5) H79B(0.5) H79C(0.5) C80(0.5)
 H80A(0.5) H80B(0.5) H80C(0.5) O33(0.5) O34(0.5) C81(0.5) C82(0.5) C83(0.5)
 H83A(0.5) H83B(0.5) H83C(0.5) C84(0.5) H84A(0.5) H84B(0.5) H84C(0.5) C85(0.5)
 H85A(0.5) H85B(0.5) H85C(0.5) O35(0.5) O36(0.5) C86(0.5) C87(0.5) C88(0.5)
 H88A(0.5) H88B(0.5) H88C(0.5) C89(0.5) H89A(0.5) H89B(0.5) H89C(0.5) C90(0.5)
 H90A(0.5) H90B(0.5) H90C(0.5) C3Q(0.5) C3S(0.5) H3S(0.5) C3U(0.5) H3U(0.5)
 C3V(0.5) H3V(0.5) C3W(0.5) H3W(0.5) C3X(0.5) H3X(0.5) C3Y(0.5) H3YA(0.5)
 H3YB(0.5) H3YC(0.5) N5(0.5) C110(0.5) C111(0.5) H11A(0.5) H11B(0.5) H11C(0.5)
8.a Me refined with riding coordinates:
 C94(H94A,H94B,H94C), C103(H10D,H10E,H10F), C98(H98A,H98B,H98C), C1C(H1CA,H1CB,
 H1CC), C3(H3A,H3B,H3C), C4(H4A,H4B,H4C), C5(H5A,H5B,H5C), C8(H8A,H8B,H8C),
 C9(H9A,H9B,H9C), C10(H10A,H10B,H10C), C13(H13A,H13B,H13C), C14(H14A,H14B,H14C),
  C15(H15A,H15B,H15C), C18(H18A,H18B,H18C), C19(H19A,H19B,H19C), C20(H20A,H20B,
 H20C), C23(H23A,H23B,H23C), C24(H24A,H24B,H24C), C25(H25A,H25B,H25C), C28(H28A,
 H28B,H28C), C29(H29A,H29B,H29C), C30(H30A,H30B,H30C), C33(H33A,H33B,H33C),
 C34(H34A,H34B,H34C), C35(H35A,H35B,H35C), C38(H38A,H38B,H38C), C39(H39A,H39B,
 H39C), C40(H40A,H40B,H40C), C43(H43A,H43B,H43C), C44(H44A,H44B,H44C), C45(H45A,
 H45B,H45C), C48(H48A,H48B,H48C), C49(H49A,H49B,H49C), C50(H50A,H50B,H50C),
 C53(H53A,H53B,H53C), C54(H54A,H54B,H54C), C55(H55A,H55B,H55C), C58(H58A,H58B,
 H58C), C59(H59A,H59B,H59C), C60(H60A,H60B,H60C), C63(H63A,H63B,H63C), C64(H64A,
 H64B,H64C), C65(H65A,H65B,H65C), C68(H68A,H68B,H68C), C69(H69A,H69B,H69C),
 C70(H70A,H70B,H70C), C73(H73A,H73B,H73C), C74(H74A,H74B,H74C), C75(H75A,H75B,
 H75C), C78(H78A,H78B,H78C), C79(H79A,H79B,H79C), C80(H80A,H80B,H80C), C83(H83A,
 H83B,H83C), C84(H84A,H84B,H84C), C85(H85A,H85B,H85C), C88(H88A,H88B,H88C),
 C89(H89A,H89B,H89C), C90(H90A,H90B,H90C), C3Y(H3YA,H3YB,H3YC)
8.b Aromatic/amide H refined with riding coordinates:
 N1(H1), C93(H93), C91(H91), C92(H92), C108(H108), C99(H99), C102(H102),
 C100(H100), C101(H101), N3(H3), C97(H97), C95(H95), C96(H96), C104(H104),
 C105(H105), C106(H106), C1A(H1A), C1B(H1B), C3S(H3S), C3U(H3U), C3V(H3V),
 C3W(H3W), C3X(H3X)
8.c Fitted hexagon refined as free rotating group:
 C109(C108,C99,C102,C100,C101), C107(C104,C105,C106,C1A,C1B), C3Q(C3S,C3U,C3V,
 C3W,C3X)
8.d Idealised Me refined with riding coordinates:
 C111(H11A,H11B,H11C)
;
_olex2_submission_special_instructions 'No special instructions were received'
_oxdiff_exptl_absorpt_empirical_details
;
Empirical correction (ABSPACK) includes:
- Absorption correction using spherical harmonics
- Frame scaling
;
_oxdiff_exptl_absorpt_empirical_full_max 3.980
_oxdiff_exptl_absorpt_empirical_full_min 0.528

loop_
_space_group_symop_operation_xyz
'x, y, z'
'-x, y, -z+1/2'
'x+1/2, y+1/2, z'
'-x+1/2, y+1/2, -z+1/2'
'-x, -y, -z'
'x, -y, z-1/2'
'-x+1/2, -y+1/2, -z'
'x+1/2, -y+1/2, z-1/2'

loop_
_atom_site_label
_atom_site_type_symbol
_atom_site_fract_x
_atom_site_fract_y
_atom_site_fract_z
_atom_site_U_iso_or_equiv
_atom_site_adp_type
_atom_site_occupancy
_atom_site_site_symmetry_order
_atom_site_calc_flag
_atom_site_refinement_flags_posn
_atom_site_refinement_flags_adp
_atom_site_refinement_flags_occupancy
_atom_site_disorder_assembly
_atom_site_disorder_group
N1 N 0.6865(3) 0.6784(3) 0.4964(3) 0.0575(17) Uani 0.5 1 d D U P A 1
H1 H 0.685496 0.641101 0.485509 0.069 Uiso 0.5 1 calc R U P A 1
C93 C 0.7035(4) 0.7545(3) 0.5424(3) 0.0470(18) Uani 0.5 1 d D U P A 1
H93 H 0.716954 0.777351 0.569076 0.056 Uiso 0.5 1 calc R U P A 1
C91 C 0.7125(4) 0.6952(4) 0.5353(3) 0.059(2) Uani 0.5 1 d D U P A 1
H91 H 0.734890 0.669550 0.555961 0.070 Uiso 0.5 1 calc R U P A 1
C92 C 0.6605(11) 0.727(2) 0.4745(9) 0.065(3) Uani 0.5 1 d D U P A 1
H92 H 0.639169 0.727481 0.444947 0.078 Uiso 0.5 1 calc R U P A 1
N2 N 0.6716(4) 0.7753(4) 0.5041(3) 0.0617(18) Uani 0.5 1 d D U P A 1
C94 C 0.6541(5) 0.8399(4) 0.4987(4) 0.080(3) Uani 0.5 1 d D U P A 1
H94A H 0.631432 0.845187 0.468819 0.120 Uiso 0.5 1 calc R U P A 1
H94B H 0.633927 0.850611 0.523263 0.120 Uiso 0.5 1 calc R U P A 1
H94C H 0.685408 0.866241 0.500489 0.120 Uiso 0.5 1 calc R U P A 1
C103 C 0.4306(13) 0.7392(16) 0.4368(10) 0.303(11) Uani 0.5 1 d D U P B 1
H10D H 0.427920 0.694822 0.436449 0.455 Uiso 0.5 1 calc R U P B 1
H10E H 0.394839 0.756944 0.430220 0.455 Uiso 0.5 1 calc R U P B 1
H10F H 0.451524 0.752436 0.413360 0.455 Uiso 0.5 1 calc R U P B 1
C109 C 0.4580(8) 0.7603(10) 0.4841(7) 0.256(7) Uani 0.5 1 d DG U P B 1
C108 C 0.4664(9) 0.8219(10) 0.4929(8) 0.258(8) Uani 0.5 1 d DG U P B 1
H108 H 0.456173 0.850847 0.469255 0.309 Uiso 0.5 1 calc R U P B 1
C99 C 0.4897(9) 0.8411(10) 0.5364(10) 0.257(8) Uani 0.5 1 d G U P B 1
H99 H 0.495452 0.883233 0.542462 0.309 Uiso 0.5 1 calc R U P B 1
C102 C 0.5047(8) 0.7988(15) 0.5711(8) 0.262(8) Uani 0.5 1 d G U P B 1
H102 H 0.520628 0.811962 0.600789 0.315 Uiso 0.5 1 calc R U P B 1
C100 C 0.4963(9) 0.7372(14) 0.5622(8) 0.263(8) Uani 0.5 1 d G U P B 1
H100 H 0.506526 0.708305 0.585908 0.316 Uiso 0.5 1 calc R U P B 1
C101 C 0.4730(9) 0.7180(9) 0.5187(9) 0.261(7) Uani 0.5 1 d DG U P B 1
H101 H 0.467248 0.675919 0.512700 0.313 Uiso 0.5 1 calc R U P B 1
N3 N 0.6768(4) 0.7757(4) 0.4501(3) 0.076(2) Uani 0.5 1 d D U P C 2
H3 H 0.671805 0.779389 0.419992 0.091 Uiso 0.5 1 calc R U P C 2
C97 C 0.6993(5) 0.7941(5) 0.5229(4) 0.067(2) Uani 0.5 1 d D U P C 2
H97 H 0.713073 0.814474 0.550667 0.080 Uiso 0.5 1 calc R U P C 2
C95 C 0.6987(6) 0.8165(5) 0.4797(4) 0.082(3) Uani 0.5 1 d D U P C 2
H95 H 0.711957 0.855024 0.472253 0.099 Uiso 0.5 1 calc R U P C 2
C96 C 0.6631(12) 0.727(2) 0.4736(10) 0.076(3) Uani 0.5 1 d D U P C 2
H96 H 0.646477 0.690735 0.460942 0.091 Uiso 0.5 1 calc R U P C 2
N4 N 0.6779(5) 0.7401(5) 0.5199(4) 0.081(2) Uani 0.5 1 d D U P C 2
C98 C 0.6738(7) 0.6995(7) 0.5590(5) 0.104(4) Uani 0.5 1 d D U P C 2
H98A H 0.656102 0.661670 0.547641 0.156 Uiso 0.5 1 calc R U P C 2
H98B H 0.709548 0.690396 0.575394 0.156 Uiso 0.5 1 calc R U P C 2
H98C H 0.652955 0.719541 0.579972 0.156 Uiso 0.5 1 calc R U P C 2
C1C C 0.5122(12) 0.6704(14) 0.5561(9) 0.283(11) Uani 0.5 1 d D U P D 2
H1CA H 0.545513 0.688147 0.571740 0.424 Uiso 0.5 1 calc R U P D 2
H1CB H 0.488927 0.661017 0.578681 0.424 Uiso 0.5 1 calc R U P D 2
H1CC H 0.519951 0.632953 0.540383 0.424 Uiso 0.5 1 calc R U P D 2
C107 C 0.4848(8) 0.7146(10) 0.5216(6) 0.259(7) Uani 0.5 1 d DG U P D 2
C104 C 0.4365(9) 0.6998(11) 0.4948(8) 0.254(8) Uani 0.5 1 d DG U P D 2
H104 H 0.420556 0.661426 0.498330 0.305 Uiso 0.5 1 calc R U P D 2
C105 C 0.4114(8) 0.7413(14) 0.4630(7) 0.248(8) Uani 0.5 1 d G U P D 2
H105 H 0.378307 0.731232 0.444661 0.298 Uiso 0.5 1 calc R U P D 2
C106 C 0.4347(11) 0.7975(13) 0.4579(7) 0.258(8) Uani 0.5 1 d G U P D 2
H106 H 0.417503 0.825872 0.436079 0.309 Uiso 0.5 1 calc R U P D 2
C1A C 0.4830(11) 0.8123(10) 0.4847(10) 0.259(8) Uani 0.5 1 d G U P D 2
H1A H 0.498946 0.850708 0.481166 0.311 Uiso 0.5 1 calc R U P D 2
C1B C 0.5081(9) 0.7708(11) 0.5165(8) 0.260(7) Uani 0.5 1 d DG U P D 2
H1B H 0.541195 0.780903 0.534835 0.312 Uiso 0.5 1 calc R U P D 2
Cr1 Cr 0.7151(7) 0.5839(6) 0.3990(3) 0.0474(8) Uani 0.5 1 d . U P E -1
Cr2 Cr 0.7395(13) 0.5001(13) 0.4934(10) 0.0631(16) Uani 0.5 1 d . U P E -1
Cr3 Cr 0.7803(14) 0.5267(13) 0.6064(9) 0.0603(16) Uani 0.5 1 d . U P E -1
Cr4 Cr 0.7899(11) 0.6481(13) 0.6744(10) 0.0555(16) Uani 0.5 1 d . U P E -1
Zn6 Zn 0.7838(5) 0.9209(4) 0.6091(3) 0.0474(8) Uani 0.5 1 d . U P E -1
Cr7 Cr 0.7664(13) 0.9986(13) 0.5084(10) 0.0631(16) Uani 0.5 1 d . U P E -1
Cr8 Cr 0.7160(14) 0.9728(13) 0.3970(9) 0.0603(16) Uani 0.5 1 d . U P E -1
Cr9 Cr 0.7038(11) 0.8500(13) 0.3247(10) 0.0555(16) Uani 0.5 1 d . U P E -1
Zn10 Zn 0.7017(8) 0.6991(6) 0.3364(4) 0.0477(10) Uani 0.5 1 d . U P E -1
Cr5 Cr 0.7966(10) 0.8021(8) 0.6572(6) 0.0477(10) Uani 0.5 1 d . U P E -1
F1 F 0.7127(11) 0.5757(13) 0.4649(7) 0.057(3) Uani 0.5 1 d . U P E -1
F2 F 0.7766(14) 0.5471(14) 0.5436(8) 0.053(2) Uani 0.5 1 d . U P E -1
F3 F 0.7608(10) 0.6046(8) 0.6202(8) 0.053(3) Uani 0.5 1 d . U P E -1
F4 F 0.8074(10) 0.7131(8) 0.6417(7) 0.051(2) Uani 0.5 1 d . U P E -1
F5 F 0.7740(8) 0.8210(8) 0.5983(6) 0.051(2) Uani 0.5 1 d . U P E -1
F7 F 0.7829(10) 0.9255(12) 0.5401(8) 0.053(2) Uani 0.5 1 d . U P E -1
F8 F 0.7252(14) 0.9489(14) 0.4614(8) 0.056(2) Uani 0.5 1 d . U P E -1
F9 F 0.7349(8) 0.8873(6) 0.3830(7) 0.0402(19) Uani 0.5 1 d . U P E -1
F10 F 0.6914(9) 0.7797(7) 0.3633(7) 0.042(2) Uani 0.5 1 d . U P E -1
F11 F 0.7317(8) 0.6703(7) 0.4083(6) 0.043(2) Uani 0.5 1 d . U P E -1
F37 F 0.7842(6) 0.8938(5) 0.6639(5) 0.052(2) Uani 0.5 1 d . U P E -1
F38 F 0.7139(7) 0.6184(5) 0.3280(5) 0.054(2) Uani 0.5 1 d . U P E -1
O1 O 0.6978(13) 0.4987(8) 0.3805(7) 0.068(3) Uani 0.5 1 d D U P E -1
O2 O 0.6999(8) 0.4485(9) 0.4464(5) 0.076(3) Uani 0.5 1 d D U P E -1
C1 C 0.6897(9) 0.4527(6) 0.4035(5) 0.064(3) Uani 0.5 1 d D U P E -1
C2 C 0.6668(5) 0.3949(5) 0.3789(4) 0.075(3) Uani 0.5 1 d D U P E -1
C3 C 0.7137(6) 0.3567(5) 0.3703(5) 0.108(4) Uani 0.5 1 d D U P E -1
H3A H 0.700750 0.319114 0.354561 0.163 Uiso 0.5 1 calc R U P E -1
H3B H 0.734973 0.379489 0.351106 0.163 Uiso 0.5 1 calc R U P E -1
H3C H 0.735877 0.346778 0.399713 0.163 Uiso 0.5 1 calc R U P E -1
C4 C 0.6303(9) 0.4138(10) 0.3342(5) 0.119(6) Uani 0.5 1 d D U P E -1
H4A H 0.600758 0.438375 0.341790 0.179 Uiso 0.5 1 calc R U P E -1
H4B H 0.650849 0.437715 0.315069 0.179 Uiso 0.5 1 calc R U P E -1
H4C H 0.616201 0.377413 0.317396 0.179 Uiso 0.5 1 calc R U P E -1
C5 C 0.6326(7) 0.3615(6) 0.4093(5) 0.096(4) Uani 0.5 1 d D U P E -1
H5A H 0.602672 0.387377 0.414211 0.143 Uiso 0.5 1 calc R U P E -1
H5B H 0.619009 0.323715 0.394212 0.143 Uiso 0.5 1 calc R U P E -1
H5C H 0.654358 0.352004 0.439010 0.143 Uiso 0.5 1 calc R U P E -1
O3 O 0.7946(9) 0.5628(10) 0.4022(6) 0.057(3) Uani 0.5 1 d D U P E -1
O4 O 0.7951(9) 0.4938(9) 0.4579(6) 0.068(3) Uani 0.5 1 d D U P E -1
C6 C 0.8184(7) 0.5262(8) 0.4316(7) 0.061(3) Uani 0.5 1 d D U P E -1
C7 C 0.8732(7) 0.5055(7) 0.4249(6) 0.075(3) Uani 0.5 1 d D U P E -1
C8 C 0.9091(10) 0.4997(8) 0.4719(7) 0.095(5) Uani 0.5 1 d D U P E -1
H8A H 0.944684 0.486339 0.467559 0.142 Uiso 0.5 1 calc R U P E -1
H8B H 0.911688 0.539279 0.487443 0.142 Uiso 0.5 1 calc R U P E -1
H8C H 0.893699 0.469957 0.490791 0.142 Uiso 0.5 1 calc R U P E -1
C9 C 0.9002(12) 0.5483(11) 0.3955(9) 0.098(6) Uani 0.5 1 d D U P E -1
H9A H 0.935540 0.532352 0.392493 0.146 Uiso 0.5 1 calc R U P E -1
H9B H 0.878600 0.551625 0.364921 0.146 Uiso 0.5 1 calc R U P E -1
H9C H 0.904039 0.588475 0.409904 0.146 Uiso 0.5 1 calc R U P E -1
C10 C 0.8669(9) 0.4421(8) 0.4027(6) 0.083(4) Uani 0.5 1 d D U P E -1
H10A H 0.901867 0.427058 0.397858 0.124 Uiso 0.5 1 calc R U P E -1
H10B H 0.851701 0.414183 0.423083 0.124 Uiso 0.5 1 calc R U P E -1
H10C H 0.843169 0.444684 0.373164 0.124 Uiso 0.5 1 calc R U P E -1
O5 O 0.7613(11) 0.4262(10) 0.5221(6) 0.077(3) Uani 0.5 1 d D U P E -1
O6 O 0.7959(7) 0.4428(6) 0.5940(5) 0.086(4) Uani 0.5 1 d D U P E -1
C11 C 0.7858(10) 0.4088(6) 0.5600(5) 0.070(3) Uani 0.5 1 d D U P E -1
C12 C 0.7989(6) 0.3414(5) 0.5652(4) 0.081(3) Uani 0.5 1 d D U P E -1
C13 C 0.8192(8) 0.3191(9) 0.5225(5) 0.110(5) Uani 0.5 1 d D U P E -1
H13A H 0.852793 0.339621 0.519831 0.165 Uiso 0.5 1 calc R U P E -1
H13B H 0.825132 0.275140 0.524698 0.165 Uiso 0.5 1 calc R U P E -1
H13C H 0.792804 0.328155 0.495299 0.165 Uiso 0.5 1 calc R U P E -1
C14 C 0.7469(5) 0.3088(5) 0.5682(6) 0.103(4) Uani 0.5 1 d D U P E -1
H14A H 0.732966 0.322524 0.595642 0.155 Uiso 0.5 1 calc R U P E -1
H14B H 0.720864 0.317870 0.540788 0.155 Uiso 0.5 1 calc R U P E -1
H14C H 0.753193 0.264855 0.570187 0.155 Uiso 0.5 1 calc R U P E -1
C15 C 0.8381(8) 0.3316(7) 0.6095(5) 0.117(6) Uani 0.5 1 d D U P E -1
H15A H 0.822579 0.346967 0.635643 0.176 Uiso 0.5 1 calc R U P E -1
H15B H 0.845681 0.288144 0.613679 0.176 Uiso 0.5 1 calc R U P E -1
H15C H 0.871292 0.353491 0.607631 0.176 Uiso 0.5 1 calc R U P E -1
O7 O 0.6724(8) 0.4979(7) 0.5218(5) 0.070(3) Uani 0.5 1 d D U P E -1
O8 O 0.7056(7) 0.5124(7) 0.5960(6) 0.079(3) Uani 0.5 1 d D U P E -1
C16 C 0.6689(6) 0.5031(12) 0.5635(5) 0.074(3) Uani 0.5 1 d D U P E -1
C17 C 0.6160(6) 0.4930(7) 0.5800(5) 0.107(4) Uani 0.5 1 d D U P E -1
C18 C 0.5713(8) 0.5002(10) 0.5394(6) 0.129(6) Uani 0.5 1 d D U P E -1
H18A H 0.573064 0.540811 0.526200 0.194 Uiso 0.5 1 calc R U P E -1
H18B H 0.575268 0.469485 0.516117 0.194 Uiso 0.5 1 calc R U P E -1
H18C H 0.536902 0.494815 0.549878 0.194 Uiso 0.5 1 calc R U P E -1
C19 C 0.6171(6) 0.4314(7) 0.6032(7) 0.129(5) Uani 0.5 1 d D U P E -1
H19A H 0.583088 0.424347 0.614028 0.194 Uiso 0.5 1 calc R U P E -1
H19B H 0.622821 0.399585 0.581251 0.194 Uiso 0.5 1 calc R U P E -1
H19C H 0.646136 0.430383 0.629449 0.194 Uiso 0.5 1 calc R U P E -1
C20 C 0.6088(7) 0.5433(9) 0.6147(6) 0.133(5) Uani 0.5 1 d D U P E -1
H20A H 0.608120 0.582960 0.599464 0.199 Uiso 0.5 1 calc R U P E -1
H20B H 0.575212 0.536997 0.626331 0.199 Uiso 0.5 1 calc R U P E -1
H20C H 0.638524 0.542036 0.640296 0.199 Uiso 0.5 1 calc R U P E -1
O9 O 0.7796(6) 0.4994(8) 0.6687(4) 0.077(3) Uani 0.5 1 d D U P E -1
O10 O 0.7668(6) 0.5796(6) 0.7090(6) 0.068(3) Uani 0.5 1 d D U P E -1
C21 C 0.7719(6) 0.5249(6) 0.7049(4) 0.058(3) Uani 0.5 1 d D U P E -1
C22 C 0.7584(4) 0.4830(4) 0.7427(3) 0.055(2) Uani 0.5 1 d D U P E -1
C23 C 0.7872(8) 0.5044(11) 0.7888(5) 0.089(5) Uani 0.5 1 d D U P E -1
H23A H 0.825726 0.503739 0.788708 0.134 Uiso 0.5 1 calc R U P E -1
H23B H 0.775988 0.545963 0.794546 0.134 Uiso 0.5 1 calc R U P E -1
H23C H 0.778516 0.477479 0.813013 0.134 Uiso 0.5 1 calc R U P E -1
C24 C 0.6994(4) 0.4834(5) 0.7413(4) 0.075(3) Uani 0.5 1 d D U P E -1
H24A H 0.681819 0.469382 0.711118 0.112 Uiso 0.5 1 calc R U P E -1
H24B H 0.690106 0.456301 0.765195 0.112 Uiso 0.5 1 calc R U P E -1
H24C H 0.687578 0.524784 0.746729 0.112 Uiso 0.5 1 calc R U P E -1
C25 C 0.7798(9) 0.4185(6) 0.7357(11) 0.100(5) Uani 0.5 1 d D U P E -1
H25A H 0.818532 0.420203 0.736816 0.150 Uiso 0.5 1 calc R U P E -1
H25B H 0.771426 0.391692 0.760116 0.150 Uiso 0.5 1 calc R U P E -1
H25C H 0.763089 0.402720 0.705778 0.150 Uiso 0.5 1 calc R U P E -1
O11 O 0.8548(7) 0.5445(7) 0.6175(5) 0.075(3) Uani 0.5 1 d D U P E -1
O12 O 0.8616(8) 0.6097(7) 0.6751(5) 0.066(3) Uani 0.5 1 d D U P E -1
C26 C 0.8813(6) 0.5824(10) 0.6441(7) 0.071(3) Uani 0.5 1 d D U P E -1
C27 C 0.9413(6) 0.5743(7) 0.6512(6) 0.108(4) Uani 0.5 1 d D U P E -1
C28 C 0.9669(9) 0.6205(10) 0.6861(8) 0.157(8) Uani 0.5 1 d D U P E -1
H28A H 1.005707 0.615419 0.690776 0.236 Uiso 0.5 1 calc R U P E -1
H28B H 0.957708 0.661569 0.674695 0.236 Uiso 0.5 1 calc R U P E -1
H28C H 0.953878 0.614278 0.715282 0.236 Uiso 0.5 1 calc R U P E -1
C29 C 0.9631(8) 0.5899(13) 0.6073(6) 0.153(7) Uani 0.5 1 d D U P E -1
H29A H 0.948249 0.561745 0.582855 0.229 Uiso 0.5 1 calc R U P E -1
H29B H 0.952988 0.631586 0.598063 0.229 Uiso 0.5 1 calc R U P E -1
H29C H 1.002013 0.586376 0.612906 0.229 Uiso 0.5 1 calc R U P E -1
C30 C 0.9562(7) 0.5103(8) 0.6684(9) 0.159(7) Uani 0.5 1 d D U P E -1
H30A H 0.939569 0.480559 0.645773 0.238 Uiso 0.5 1 calc R U P E -1
H30B H 0.994994 0.505487 0.672728 0.238 Uiso 0.5 1 calc R U P E -1
H30C H 0.943549 0.503546 0.697717 0.238 Uiso 0.5 1 calc R U P E -1
O13 O 0.8125(6) 0.6849(6) 0.7328(6) 0.074(3) Uani 0.5 1 d D U P E -1
O14 O 0.8288(7) 0.7832(6) 0.7228(4) 0.055(3) Uani 0.5 1 d D U P E -1
C31 C 0.8317(11) 0.7365(6) 0.7470(5) 0.064(4) Uani 0.5 1 d D U P E -1
C32 C 0.8507(8) 0.7416(8) 0.7982(5) 0.089(4) Uani 0.5 1 d D U P E -1
C33 C 0.8846(9) 0.6889(9) 0.8158(7) 0.138(7) Uani 0.5 1 d D U P E -1
H33A H 0.896254 0.693544 0.848972 0.207 Uiso 0.5 1 calc R U P E -1
H33B H 0.863972 0.651318 0.809927 0.207 Uiso 0.5 1 calc R U P E -1
H33C H 0.915799 0.687175 0.800193 0.207 Uiso 0.5 1 calc R U P E -1
C34 C 0.8015(8) 0.7347(12) 0.8215(7) 0.157(8) Uani 0.5 1 d D U P E -1
H34A H 0.776534 0.767874 0.811862 0.236 Uiso 0.5 1 calc R U P E -1
H34B H 0.784196 0.695689 0.812721 0.236 Uiso 0.5 1 calc R U P E -1
H34C H 0.812169 0.735988 0.854966 0.236 Uiso 0.5 1 calc R U P E -1
C35 C 0.8751(12) 0.8037(9) 0.8115(9) 0.148(9) Uani 0.5 1 d D U P E -1
H35A H 0.850338 0.835702 0.798604 0.222 Uiso 0.5 1 calc R U P E -1
H35B H 0.882000 0.807439 0.845087 0.222 Uiso 0.5 1 calc R U P E -1
H35C H 0.908685 0.807982 0.799439 0.222 Uiso 0.5 1 calc R U P E -1
O15 O 0.7166(6) 0.6812(6) 0.6732(4) 0.062(3) Uani 0.5 1 d D U P E -1
O16 O 0.7189(6) 0.7817(8) 0.6638(8) 0.066(4) Uani 0.5 1 d D U P E -1
C36 C 0.7001(9) 0.7345(7) 0.6785(11) 0.061(3) Uani 0.5 1 d D U P E -1
C37 C 0.6502(7) 0.7394(8) 0.7004(6) 0.070(3) Uani 0.5 1 d D U P E -1
C38 C 0.6689(9) 0.7504(10) 0.7522(6) 0.090(5) Uani 0.5 1 d D U P E -1
H38A H 0.689938 0.787928 0.756432 0.134 Uiso 0.5 1 calc R U P E -1
H38B H 0.637793 0.754258 0.767838 0.134 Uiso 0.5 1 calc R U P E -1
H38C H 0.690872 0.716170 0.765294 0.134 Uiso 0.5 1 calc R U P E -1
C39 C 0.6182(11) 0.6815(10) 0.6955(7) 0.099(6) Uani 0.5 1 d D U P E -1
H39A H 0.586350 0.686560 0.710103 0.149 Uiso 0.5 1 calc R U P E -1
H39B H 0.607389 0.672063 0.662893 0.149 Uiso 0.5 1 calc R U P E -1
H39C H 0.639864 0.648121 0.710520 0.149 Uiso 0.5 1 calc R U P E -1
C40 C 0.6159(10) 0.7930(11) 0.6813(8) 0.099(5) Uani 0.5 1 d D U P E -1
H40A H 0.637413 0.830199 0.684750 0.149 Uiso 0.5 1 calc R U P E -1
H40B H 0.602376 0.786128 0.648717 0.149 Uiso 0.5 1 calc R U P E -1
H40C H 0.585934 0.797292 0.698253 0.149 Uiso 0.5 1 calc R U P E -1
O17 O 0.8714(7) 0.8147(7) 0.6453(5) 0.050(3) Uani 0.5 1 d D U P E -1
O18 O 0.8614(7) 0.8999(8) 0.6049(5) 0.057(3) Uani 0.5 1 d D U P E -1
C41 C 0.8897(5) 0.8598(8) 0.6265(6) 0.063(3) Uani 0.5 1 d D U P E -1
C42 C 0.9494(5) 0.8602(7) 0.6251(5) 0.100(4) Uani 0.5 1 d D U P E -1
C43 C 0.9754(8) 0.8915(11) 0.6697(7) 0.157(7) Uani 0.5 1 d D U P E -1
H43A H 0.966694 0.868972 0.696198 0.236 Uiso 0.5 1 calc R U P E -1
H43B H 1.014104 0.892441 0.670904 0.236 Uiso 0.5 1 calc R U P E -1
H43C H 0.961862 0.933175 0.670383 0.236 Uiso 0.5 1 calc R U P E -1
C44 C 0.9609(6) 0.8925(10) 0.5822(6) 0.142(6) Uani 0.5 1 d D U P E -1
H44A H 0.999417 0.892361 0.581878 0.213 Uiso 0.5 1 calc R U P E -1
H44B H 0.942653 0.871444 0.554906 0.213 Uiso 0.5 1 calc R U P E -1
H44C H 0.948196 0.934517 0.582266 0.213 Uiso 0.5 1 calc R U P E -1
C45 C 0.9715(7) 0.7952(7) 0.6254(8) 0.133(6) Uani 0.5 1 d D U P E -1
H45A H 0.964259 0.773896 0.652927 0.199 Uiso 0.5 1 calc R U P E -1
H45B H 0.954299 0.773579 0.597933 0.199 Uiso 0.5 1 calc R U P E -1
H45C H 1.010038 0.796752 0.625485 0.199 Uiso 0.5 1 calc R U P E -1
O19 O 0.8034(14) 1.0079(8) 0.6242(8) 0.077(4) Uani 0.5 1 d D U P E -1
O20 O 0.8137(8) 1.0447(10) 0.5551(6) 0.081(4) Uani 0.5 1 d D U P E -1
C46 C 0.8199(10) 1.0464(9) 0.5985(6) 0.087(4) Uani 0.5 1 d D U P E -1
C47 C 0.8560(7) 1.0968(7) 0.6211(6) 0.113(5) Uani 0.5 1 d D U P E -1
C48 C 0.8564(12) 1.0984(14) 0.6728(6) 0.170(9) Uani 0.5 1 d D U P E -1
H48A H 0.866901 1.058499 0.685992 0.255 Uiso 0.5 1 calc R U P E -1
H48B H 0.881875 1.129157 0.686741 0.255 Uiso 0.5 1 calc R U P E -1
H48C H 0.820710 1.108621 0.679058 0.255 Uiso 0.5 1 calc R U P E -1
C49 C 0.8405(11) 1.1554(7) 0.5982(9) 0.186(9) Uani 0.5 1 d D U P E -1
H49A H 0.841029 1.151423 0.565109 0.278 Uiso 0.5 1 calc R U P E -1
H49B H 0.804594 1.166469 0.603228 0.278 Uiso 0.5 1 calc R U P E -1
H49C H 0.865760 1.187005 0.610911 0.278 Uiso 0.5 1 calc R U P E -1
C50 C 0.9146(7) 1.0857(11) 0.6146(9) 0.192(8) Uani 0.5 1 d D U P E -1
H50A H 0.927108 1.047278 0.629273 0.287 Uiso 0.5 1 calc R U P E -1
H50B H 0.916667 1.083854 0.581766 0.287 Uiso 0.5 1 calc R U P E -1
H50C H 0.936931 1.119081 0.628799 0.287 Uiso 0.5 1 calc R U P E -1
O21 O 0.7063(9) 0.9316(11) 0.5884(6) 0.060(3) Uani 0.5 1 d D U P E -1
O22 O 0.6972(8) 1.0020(10) 0.5334(6) 0.069(3) Uani 0.5 1 d D U P E -1
C51 C 0.6806(9) 0.9729(12) 0.5647(9) 0.080(4) Uani 0.5 1 d D U P E -1
C52 C 0.6227(8) 0.9827(10) 0.5688(8) 0.109(6) Uani 0.5 1 d D U P E -1
C53 C 0.5885(13) 0.9758(12) 0.5215(9) 0.155(9) Uani 0.5 1 d D U P E -1
H53A H 0.600569 1.004621 0.500012 0.232 Uiso 0.5 1 calc R U P E -1
H53B H 0.591831 0.934258 0.510307 0.232 Uiso 0.5 1 calc R U P E -1
H53C H 0.551147 0.984015 0.523896 0.232 Uiso 0.5 1 calc R U P E -1
C54 C 0.6041(13) 0.9383(14) 0.6018(11) 0.132(9) Uani 0.5 1 d D U P E -1
H54A H 0.566469 0.945941 0.603595 0.198 Uiso 0.5 1 calc R U P E -1
H54B H 0.608203 0.896772 0.590956 0.198 Uiso 0.5 1 calc R U P E -1
H54C H 0.625422 0.943428 0.632296 0.198 Uiso 0.5 1 calc R U P E -1
C55 C 0.6174(11) 1.0497(11) 0.5844(10) 0.151(9) Uani 0.5 1 d D U P E -1
H55A H 0.629831 1.077153 0.562129 0.227 Uiso 0.5 1 calc R U P E -1
H55B H 0.579984 1.058517 0.586160 0.227 Uiso 0.5 1 calc R U P E -1
H55C H 0.639025 1.055657 0.614664 0.227 Uiso 0.5 1 calc R U P E -1
O23 O 0.7452(11) 1.0783(10) 0.4753(7) 0.086(4) Uani 0.5 1 d D U P E -1
O24 O 0.6891(6) 1.0520(6) 0.4118(5) 0.071(3) Uani 0.5 1 d D U P E -1
C56 C 0.7111(11) 1.0896(7) 0.4407(8) 0.088(4) Uani 0.5 1 d D U P E -1
C57 C 0.6892(8) 1.1541(7) 0.4341(6) 0.117(5) Uani 0.5 1 d D U P E -1
C58 C 0.7122(11) 1.1939(10) 0.4738(8) 0.186(10) Uani 0.5 1 d D U P E -1
H58A H 0.751085 1.194811 0.476283 0.279 Uiso 0.5 1 calc R U P E -1
H58B H 0.698094 1.235256 0.468633 0.279 Uiso 0.5 1 calc R U P E -1
H58C H 0.702375 1.177742 0.502239 0.279 Uiso 0.5 1 calc R U P E -1
C59 C 0.6289(7) 1.1522(8) 0.4296(9) 0.167(7) Uani 0.5 1 d D U P E -1
H59A H 0.614435 1.126081 0.403625 0.250 Uiso 0.5 1 calc R U P E -1
H59B H 0.618787 1.135809 0.457900 0.250 Uiso 0.5 1 calc R U P E -1
H59C H 0.614506 1.193324 0.424295 0.250 Uiso 0.5 1 calc R U P E -1
C60 C 0.7029(13) 1.1796(9) 0.3890(8) 0.201(9) Uani 0.5 1 d D U P E -1
H60A H 0.687652 1.153250 0.363456 0.302 Uiso 0.5 1 calc R U P E -1
H60B H 0.688064 1.220612 0.383952 0.302 Uiso 0.5 1 calc R U P E -1
H60C H 0.741674 1.181247 0.390746 0.302 Uiso 0.5 1 calc R U P E -1
O25 O 0.8257(7) 0.9866(7) 0.4746(5) 0.066(3) Uani 0.5 1 d D U P E -1
O26 O 0.7913(6) 1.0021(6) 0.4013(6) 0.062(2) Uani 0.5 1 d D U P E -1
C61 C 0.8302(6) 0.9953(13) 0.4326(5) 0.075(4) Uani 0.5 1 d D U P E -1
C62 C 0.8875(6) 0.9932(8) 0.4238(6) 0.119(5) Uani 0.5 1 d D U P E -1
C63 C 0.9218(10) 1.0363(13) 0.4568(9) 0.225(11) Uani 0.5 1 d D U P E -1
H63A H 0.919604 1.024604 0.488550 0.337 Uiso 0.5 1 calc R U P E -1
H63B H 0.958863 1.033882 0.451717 0.337 Uiso 0.5 1 calc R U P E -1
H63C H 0.908731 1.077963 0.451355 0.337 Uiso 0.5 1 calc R U P E -1
C64 C 0.8895(9) 1.0094(12) 0.3741(6) 0.167(7) Uani 0.5 1 d D U P E -1
H64A H 0.926516 1.007933 0.368557 0.251 Uiso 0.5 1 calc R U P E -1
H64B H 0.868072 0.980269 0.353836 0.251 Uiso 0.5 1 calc R U P E -1
H64C H 0.875281 1.050420 0.367723 0.251 Uiso 0.5 1 calc R U P E -1
C65 C 0.9102(9) 0.9292(10) 0.4348(9) 0.191(8) Uani 0.5 1 d D U P E -1
H65A H 0.908551 0.919461 0.467011 0.286 Uiso 0.5 1 calc R U P E -1
H65B H 0.889065 0.899482 0.414839 0.286 Uiso 0.5 1 calc R U P E -1
H65C H 0.947269 0.927753 0.429631 0.286 Uiso 0.5 1 calc R U P E -1
O27 O 0.7023(5) 0.9986(7) 0.3328(4) 0.062(2) Uani 0.5 1 d D U P E -1
O28 O 0.7144(6) 0.9211(5) 0.2869(6) 0.067(3) Uani 0.5 1 d D U P E -1
C66 C 0.7125(8) 0.9761(6) 0.2959(5) 0.079(4) Uani 0.5 1 d D U P E -1
C67 C 0.7065(7) 1.0189(5) 0.2542(4) 0.107(4) Uani 0.5 1 d D U P E -1
C68 C 0.7345(10) 1.0781(8) 0.2677(10) 0.132(8) Uani 0.5 1 d D U P E -1
H68A H 0.719607 1.096439 0.293155 0.198 Uiso 0.5 1 calc R U P E -1
H68B H 0.772643 1.070584 0.277281 0.198 Uiso 0.5 1 calc R U P E -1
H68C H 0.729450 1.105854 0.241325 0.198 Uiso 0.5 1 calc R U P E -1
C69 C 0.7260(10) 0.9866(11) 0.2154(6) 0.120(7) Uani 0.5 1 d D U P E -1
H69A H 0.706009 0.948705 0.208724 0.181 Uiso 0.5 1 calc R U P E -1
H69B H 0.720819 1.012553 0.188043 0.181 Uiso 0.5 1 calc R U P E -1
H69C H 0.764012 0.977283 0.223999 0.181 Uiso 0.5 1 calc R U P E -1
C70 C 0.6461(7) 1.0348(10) 0.2407(6) 0.164(7) Uani 0.5 1 d D U P E -1
H70A H 0.633656 1.055978 0.266240 0.246 Uiso 0.5 1 calc R U P E -1
H70B H 0.641174 1.061126 0.213494 0.246 Uiso 0.5 1 calc R U P E -1
H70C H 0.625581 0.997336 0.233776 0.246 Uiso 0.5 1 calc R U P E -1
O29 O 0.6401(6) 0.9448(7) 0.3913(5) 0.060(2) Uani 0.5 1 d D U P E -1
O30 O 0.6336(7) 0.8797(6) 0.3331(5) 0.057(2) Uani 0.5 1 d D U P E -1
C71 C 0.6150(6) 0.9185(11) 0.3568(8) 0.076(4) Uani 0.5 1 d D U P E -1
C72 C 0.5552(6) 0.9112(8) 0.3569(6) 0.122(5) Uani 0.5 1 d D U P E -1
C73 C 0.5459(10) 0.8508(10) 0.3793(9) 0.191(8) Uani 0.5 1 d D U P E -1
H73A H 0.564299 0.850765 0.411178 0.286 Uiso 0.5 1 calc R U P E -1
H73B H 0.507657 0.844798 0.378867 0.286 Uiso 0.5 1 calc R U P E -1
H73C H 0.559897 0.817730 0.362353 0.286 Uiso 0.5 1 calc R U P E -1
C74 C 0.5382(8) 0.9629(11) 0.3857(9) 0.174(8) Uani 0.5 1 d D U P E -1
H74A H 0.556515 0.959002 0.417414 0.261 Uiso 0.5 1 calc R U P E -1
H74B H 0.547493 1.001848 0.372988 0.261 Uiso 0.5 1 calc R U P E -1
H74C H 0.499579 0.960990 0.385196 0.261 Uiso 0.5 1 calc R U P E -1
C75 C 0.5281(10) 0.9149(14) 0.3075(7) 0.182(9) Uani 0.5 1 d D U P E -1
H75A H 0.535336 0.954574 0.294739 0.273 Uiso 0.5 1 calc R U P E -1
H75B H 0.541847 0.882691 0.289616 0.273 Uiso 0.5 1 calc R U P E -1
H75C H 0.489606 0.909760 0.306130 0.273 Uiso 0.5 1 calc R U P E -1
O31 O 0.6681(5) 0.8130(5) 0.2679(5) 0.064(3) Uani 0.5 1 d D U P E -1
O32 O 0.6840(7) 0.7124(6) 0.2704(5) 0.059(3) Uani 0.5 1 d D U P E -1
C76 C 0.6672(10) 0.7599(6) 0.2497(5) 0.060(3) Uani 0.5 1 d D U P E -1
C77 C 0.6444(6) 0.7580(6) 0.1989(5) 0.070(3) Uani 0.5 1 d D U P E -1
C78 C 0.5915(6) 0.7888(7) 0.1920(7) 0.102(5) Uani 0.5 1 d D U P E -1
H78A H 0.595626 0.830321 0.204102 0.153 Uiso 0.5 1 calc R U P E -1
H78B H 0.577130 0.790075 0.159175 0.153 Uiso 0.5 1 calc R U P E -1
H78C H 0.567000 0.766278 0.208359 0.153 Uiso 0.5 1 calc R U P E -1
C79 C 0.6423(10) 0.6930(6) 0.1813(8) 0.103(6) Uani 0.5 1 d D U P E -1
H79A H 0.678240 0.675528 0.186824 0.154 Uiso 0.5 1 calc R U P E -1
H79B H 0.618683 0.668948 0.197420 0.154 Uiso 0.5 1 calc R U P E -1
H79C H 0.628813 0.692745 0.148237 0.154 Uiso 0.5 1 calc R U P E -1
C80 C 0.6828(7) 0.7932(7) 0.1731(6) 0.100(4) Uani 0.5 1 d D U P E -1
H80A H 0.717573 0.772982 0.177601 0.149 Uiso 0.5 1 calc R U P E -1
H80B H 0.668360 0.794380 0.140240 0.149 Uiso 0.5 1 calc R U P E -1
H80C H 0.686941 0.834818 0.185048 0.149 Uiso 0.5 1 calc R U P E -1
O33 O 0.7710(5) 0.8186(5) 0.3131(4) 0.052(2) Uani 0.5 1 d D U P E -1
O34 O 0.7715(6) 0.7200(7) 0.3286(7) 0.057(2) Uani 0.5 1 d D U P E -1
C81 C 0.7953(8) 0.7677(7) 0.3204(11) 0.057(3) Uani 0.5 1 d D U P E -1
C82 C 0.8518(7) 0.7624(9) 0.3109(7) 0.083(4) Uani 0.5 1 d D U P E -1
C83 C 0.8481(10) 0.7536(14) 0.2587(7) 0.127(8) Uani 0.5 1 d D U P E -1
H83A H 0.829856 0.788511 0.242653 0.190 Uiso 0.5 1 calc R U P E -1
H83B H 0.883979 0.750078 0.250875 0.190 Uiso 0.5 1 calc R U P E -1
H83C H 0.827917 0.716438 0.249380 0.190 Uiso 0.5 1 calc R U P E -1
C84 C 0.8801(10) 0.7074(13) 0.3337(9) 0.122(8) Uani 0.5 1 d D U P E -1
H84A H 0.916512 0.705754 0.326670 0.183 Uiso 0.5 1 calc R U P E -1
H84B H 0.881395 0.710111 0.367053 0.183 Uiso 0.5 1 calc R U P E -1
H84C H 0.860857 0.670515 0.322189 0.183 Uiso 0.5 1 calc R U P E -1
C85 C 0.8844(11) 0.8195(12) 0.3237(8) 0.125(8) Uani 0.5 1 d D U P E -1
H85A H 0.865450 0.854684 0.308611 0.188 Uiso 0.5 1 calc R U P E -1
H85B H 0.889570 0.825092 0.357062 0.188 Uiso 0.5 1 calc R U P E -1
H85C H 0.919115 0.815547 0.313533 0.188 Uiso 0.5 1 calc R U P E -1
O35 O 0.6272(7) 0.6822(9) 0.3422(5) 0.059(3) Uani 0.5 1 d D U P E -1
O36 O 0.6353(7) 0.5968(10) 0.3839(6) 0.070(3) Uani 0.5 1 d D U P E -1
C86 C 0.6095(5) 0.6388(9) 0.3620(6) 0.070(3) Uani 0.5 1 d D U P E -1
C87 C 0.5493(6) 0.6304(7) 0.3545(6) 0.110(4) Uani 0.5 1 d D U P E -1
C88 C 0.5267(6) 0.6581(12) 0.3083(6) 0.167(7) Uani 0.5 1 d D U P E -1
H88A H 0.487909 0.653247 0.302729 0.251 Uiso 0.5 1 calc R U P E -1
H88B H 0.535645 0.701442 0.308396 0.251 Uiso 0.5 1 calc R U P E -1
H88C H 0.542034 0.637531 0.283957 0.251 Uiso 0.5 1 calc R U P E -1
C89 C 0.5364(7) 0.5632(7) 0.3610(9) 0.164(7) Uani 0.5 1 d D U P E -1
H89A H 0.552761 0.550043 0.391776 0.247 Uiso 0.5 1 calc R U P E -1
H89B H 0.497658 0.557935 0.357533 0.247 Uiso 0.5 1 calc R U P E -1
H89C H 0.550424 0.538769 0.337855 0.247 Uiso 0.5 1 calc R U P E -1
C90 C 0.5272(8) 0.6664(10) 0.3920(7) 0.150(7) Uani 0.5 1 d D U P E -1
H90A H 0.541271 0.649306 0.422210 0.224 Uiso 0.5 1 calc R U P E -1
H90B H 0.538002 0.709051 0.390940 0.224 Uiso 0.5 1 calc R U P E -1
H90C H 0.488214 0.663763 0.386812 0.224 Uiso 0.5 1 calc R U P E -1
C3Q C 0.4885(11) 0.7595(9) 0.7306(6) 0.213(10) Uiso 0.5 1 d DG U P F -1
C3S C 0.5127(12) 0.7329(7) 0.7714(7) 0.200(10) Uiso 0.5 1 d DG U P F -1
H3S H 0.514140 0.689880 0.774196 0.240 Uiso 0.5 1 calc R U P F -1
C3U C 0.5346(8) 0.7692(10) 0.8082(6) 0.181(9) Uiso 0.5 1 d G U P F -1
H3U H 0.551137 0.750989 0.836089 0.217 Uiso 0.5 1 calc R U P F -1
C3V C 0.5325(10) 0.8321(9) 0.8041(7) 0.235(11) Uiso 0.5 1 d G U P F -1
H3V H 0.547486 0.856890 0.829269 0.282 Uiso 0.5 1 calc R U P F -1
C3W C 0.5083(15) 0.8587(7) 0.7633(10) 0.276(12) Uiso 0.5 1 d G U P F -1
H3W H 0.506837 0.901682 0.760557 0.331 Uiso 0.5 1 calc R U P F -1
C3X C 0.4863(13) 0.8224(9) 0.7266(7) 0.224(11) Uiso 0.5 1 d DG U P F -1
H3X H 0.469840 0.840573 0.698663 0.269 Uiso 0.5 1 calc R U P F -1
C3Y C 0.4652(18) 0.7189(14) 0.6912(11) 0.37(2) Uiso 0.5 1 d D U P F -1
H3YA H 0.449698 0.743904 0.664971 0.552 Uiso 0.5 1 calc R U P F -1
H3YB H 0.493385 0.693169 0.682328 0.552 Uiso 0.5 1 calc R U P F -1
H3YC H 0.437463 0.693146 0.700746 0.552 Uiso 0.5 1 calc R U P F -1
N5 N 0.5474(11) 0.5327(14) 0.7274(10) 0.246(12) Uiso 0.5 1 d D U P . .
C110 C 0.5743(14) 0.4934(15) 0.7423(12) 0.218(12) Uiso 0.5 1 d D U P . .
C111 C 0.6142(13) 0.4478(15) 0.7576(12) 0.254(15) Uiso 0.5 1 d D U P . .
H11A H 0.625426 0.428228 0.730828 0.381 Uiso 0.5 1 calc R U P . .
H11B H 0.599160 0.417177 0.776005 0.381 Uiso 0.5 1 calc R U P . .
H11C H 0.645028 0.467044 0.776287 0.381 Uiso 0.5 1 calc R U P . .

loop_
_atom_site_aniso_label
_atom_site_aniso_U_11
_atom_site_aniso_U_22
_atom_site_aniso_U_33
_atom_site_aniso_U_23
_atom_site_aniso_U_13
_atom_site_aniso_U_12
N1 0.080(5) 0.039(3) 0.054(3) -0.013(2) 0.010(3) -0.004(3)
C93 0.066(5) 0.039(3) 0.032(3) -0.010(3) -0.006(3) -0.014(3)
C91 0.084(6) 0.044(3) 0.048(4) 0.005(3) 0.008(3) 0.001(3)
C92 0.088(6) 0.056(4) 0.046(4) -0.004(3) -0.004(4) -0.004(4)
N2 0.085(5) 0.047(3) 0.051(4) 0.004(3) 0.004(3) 0.006(3)
C94 0.110(8) 0.045(4) 0.078(7) -0.001(4) -0.008(6) 0.004(4)
C103 0.32(2) 0.35(2) 0.245(17) 0.029(16) 0.048(17) 0.07(2)
C109 0.251(15) 0.317(18) 0.218(14) 0.033(13) 0.090(12) 0.084(13)
C108 0.246(16) 0.316(17) 0.226(15) 0.040(14) 0.084(14) 0.083(13)
C99 0.235(16) 0.316(18) 0.233(16) 0.041(14) 0.075(14) 0.072(14)
C102 0.240(16) 0.321(19) 0.236(16) 0.045(14) 0.067(14) 0.066(15)
C100 0.251(16) 0.319(18) 0.234(15) 0.044(14) 0.080(13) 0.070(14)
C101 0.255(16) 0.317(18) 0.229(15) 0.042(13) 0.090(13) 0.076(13)
N3 0.096(6) 0.072(4) 0.058(4) -0.007(3) 0.007(4) -0.004(4)
C97 0.075(6) 0.069(4) 0.053(4) -0.010(3) 0.000(4) -0.003(4)
C95 0.118(7) 0.060(5) 0.065(4) 0.002(3) 0.002(5) -0.012(5)
C96 0.095(7) 0.060(5) 0.073(4) -0.010(4) 0.014(5) -0.005(5)
N4 0.105(6) 0.069(4) 0.073(4) 0.004(3) 0.025(4) -0.003(4)
C98 0.136(11) 0.094(8) 0.079(6) 0.017(6) 0.010(7) -0.019(8)
C1C 0.28(2) 0.31(2) 0.27(2) 0.050(17) 0.074(17) 0.084(19)
C107 0.254(15) 0.318(18) 0.226(15) 0.045(13) 0.098(13) 0.080(13)
C104 0.257(16) 0.316(18) 0.211(16) 0.031(14) 0.104(13) 0.077(13)
C105 0.257(17) 0.312(19) 0.200(16) 0.018(14) 0.110(13) 0.088(14)
C106 0.262(16) 0.314(19) 0.214(16) 0.032(14) 0.089(13) 0.084(14)
C1A 0.248(16) 0.320(18) 0.229(15) 0.044(14) 0.093(13) 0.082(13)
C1B 0.246(15) 0.320(18) 0.231(15) 0.044(13) 0.089(12) 0.078(12)
Cr1 0.0865(7) 0.0288(13) 0.026(2) -0.0003(14) 0.006(2) -0.0025(10)
Cr2 0.122(5) 0.0301(9) 0.0359(16) 0.0019(9) 0.010(2) -0.002(2)
Cr3 0.115(4) 0.0275(5) 0.036(3) 0.0039(15) 0.005(2) -0.0017(15)
Cr4 0.101(5) 0.0293(12) 0.0347(9) 0.0024(8) 0.006(2) 0.001(2)
Zn6 0.0865(7) 0.0288(13) 0.026(2) -0.0003(14) 0.006(2) -0.0025(10)
Cr7 0.122(5) 0.0301(9) 0.0359(16) 0.0019(9) 0.010(2) -0.002(2)
Cr8 0.115(4) 0.0275(5) 0.036(3) 0.0039(15) 0.005(2) -0.0017(15)
Cr9 0.101(5) 0.0293(12) 0.0347(9) 0.0024(8) 0.006(2) 0.001(2)
Zn10 0.0747(11) 0.0316(5) 0.034(3) 0.0060(16) 0.001(2) -0.0006(5)
Cr5 0.0747(11) 0.0316(5) 0.034(3) 0.0060(16) 0.001(2) -0.0006(5)
F1 0.113(7) 0.034(4) 0.025(3) 0.003(3) 0.015(3) -0.002(4)
F2 0.097(5) 0.028(4) 0.033(4) 0.009(3) 0.007(4) -0.001(4)
F3 0.090(6) 0.032(4) 0.034(4) 0.009(3) 0.003(4) -0.009(3)
F4 0.085(5) 0.031(5) 0.034(5) 0.000(3) 0.003(4) -0.002(3)
F5 0.081(5) 0.029(4) 0.037(6) -0.002(3) -0.004(4) 0.001(3)
F7 0.083(5) 0.032(4) 0.044(6) 0.000(4) 0.013(4) 0.006(3)
F8 0.098(5) 0.032(5) 0.039(5) 0.001(4) 0.016(4) 0.002(4)
F9 0.067(4) 0.019(3) 0.036(4) 0.009(3) 0.013(3) 0.001(3)
F10 0.075(5) 0.019(3) 0.032(4) 0.010(2) 0.013(3) 0.000(3)
F11 0.071(5) 0.031(4) 0.023(4) 0.003(2) -0.007(3) 0.001(3)
F37 0.090(5) 0.038(4) 0.026(4) -0.002(3) 0.003(3) 0.002(3)
F38 0.102(5) 0.030(4) 0.029(4) 0.002(2) 0.005(3) 0.005(3)
O1 0.126(7) 0.035(4) 0.037(5) 0.001(3) -0.002(5) -0.016(4)
O2 0.151(9) 0.033(5) 0.039(3) -0.001(3) -0.004(4) -0.011(6)
C1 0.123(9) 0.027(4) 0.039(4) 0.000(3) 0.003(4) -0.010(4)
C2 0.150(8) 0.036(4) 0.041(4) -0.007(3) 0.018(5) -0.024(4)
C3 0.189(11) 0.037(5) 0.110(10) -0.025(5) 0.056(8) -0.015(6)
C4 0.207(14) 0.073(10) 0.062(7) -0.010(6) -0.026(8) -0.050(9)
C5 0.161(12) 0.056(7) 0.074(7) -0.017(5) 0.033(8) -0.045(7)
O3 0.096(5) 0.041(5) 0.033(7) 0.004(5) 0.004(4) 0.010(3)
O4 0.127(7) 0.040(4) 0.036(7) 0.002(4) 0.009(6) 0.012(4)
C6 0.110(6) 0.037(5) 0.033(5) -0.002(4) 0.000(4) 0.012(4)
C7 0.107(6) 0.062(6) 0.052(6) -0.006(4) -0.002(4) 0.019(5)
C8 0.124(10) 0.078(9) 0.069(7) -0.005(6) -0.024(7) 0.011(8)
C9 0.119(14) 0.093(9) 0.081(9) 0.011(7) 0.013(10) 0.012(9)
C10 0.102(11) 0.072(6) 0.068(7) -0.021(5) -0.008(7) 0.027(6)
O5 0.161(8) 0.034(5) 0.033(4) 0.003(4) 0.008(4) 0.001(5)
O6 0.185(10) 0.028(3) 0.038(4) 0.005(3) 0.001(6) 0.000(5)
C11 0.142(9) 0.028(4) 0.037(4) 0.006(3) 0.006(5) -0.004(4)
C12 0.137(8) 0.028(4) 0.069(6) 0.000(4) -0.012(5) -0.001(4)
C13 0.145(13) 0.074(10) 0.106(8) -0.013(7) 0.005(8) 0.041(9)
C14 0.151(8) 0.034(5) 0.118(10) 0.024(6) 0.001(7) -0.009(5)
C15 0.177(12) 0.045(7) 0.107(8) 0.007(7) -0.049(9) 0.014(8)
O7 0.120(6) 0.041(7) 0.047(4) -0.004(4) 0.010(4) -0.036(4)
O8 0.134(5) 0.061(8) 0.045(5) -0.008(5) 0.021(4) -0.042(5)
C16 0.125(6) 0.046(7) 0.052(4) -0.009(4) 0.020(4) -0.034(5)
C17 0.127(6) 0.109(8) 0.088(8) 0.015(6) 0.027(5) -0.045(7)
C18 0.125(8) 0.147(16) 0.117(10) 0.032(9) 0.023(8) 0.004(11)
C19 0.103(10) 0.132(9) 0.148(14) 0.056(9) 0.009(9) -0.049(8)
C20 0.112(12) 0.165(11) 0.128(11) -0.003(10) 0.039(9) 0.025(11)
O9 0.158(9) 0.036(4) 0.036(3) 0.007(3) 0.010(4) -0.022(6)
O10 0.124(8) 0.038(3) 0.042(5) 0.010(3) 0.016(6) -0.005(4)
C21 0.103(7) 0.036(3) 0.032(4) 0.012(3) 0.001(4) -0.011(4)
C22 0.087(5) 0.038(4) 0.038(4) 0.016(3) 0.001(4) -0.008(4)
C23 0.128(10) 0.090(11) 0.039(5) 0.026(6) -0.022(6) -0.014(8)
C24 0.090(5) 0.071(6) 0.062(6) 0.035(5) 0.009(5) -0.010(5)
C25 0.156(12) 0.048(5) 0.107(13) 0.033(6) 0.056(11) 0.016(6)
O11 0.102(5) 0.064(7) 0.055(6) -0.007(5) -0.001(4) 0.009(4)
O12 0.107(5) 0.037(6) 0.048(6) 0.009(4) -0.004(4) -0.001(4)
C26 0.094(6) 0.058(7) 0.055(6) 0.007(5) -0.004(5) 0.009(5)
C27 0.092(6) 0.122(9) 0.100(9) 0.017(7) -0.011(6) 0.020(6)
C28 0.089(12) 0.181(15) 0.187(16) -0.037(14) -0.026(12) 0.009(12)
C29 0.102(11) 0.21(2) 0.152(12) 0.040(12) 0.030(10) 0.016(15)
C30 0.113(12) 0.140(11) 0.207(19) 0.051(11) -0.025(13) 0.038(9)
O13 0.130(9) 0.047(4) 0.039(4) 0.002(3) -0.001(5) -0.004(5)
O14 0.088(7) 0.040(4) 0.036(4) 0.001(3) 0.007(4) 0.009(4)
C31 0.110(9) 0.045(4) 0.034(5) 0.001(3) -0.001(5) 0.004(4)
C32 0.143(11) 0.080(8) 0.036(5) -0.005(5) -0.010(6) 0.018(7)
C33 0.203(17) 0.122(12) 0.066(9) -0.008(9) -0.051(12) 0.058(12)
C34 0.175(14) 0.24(2) 0.055(9) -0.002(14) 0.021(10) 0.022(12)
C35 0.22(2) 0.111(10) 0.083(13) -0.037(9) -0.055(14) -0.007(12)
O15 0.102(6) 0.046(3) 0.040(6) 0.000(4) 0.016(4) -0.012(4)
O16 0.065(5) 0.053(4) 0.080(9) 0.024(5) 0.009(5) 0.000(4)
C36 0.090(7) 0.048(4) 0.047(7) 0.001(5) 0.017(6) -0.008(4)
C37 0.094(7) 0.062(6) 0.060(7) -0.008(5) 0.024(5) -0.018(4)
C38 0.105(14) 0.113(11) 0.056(7) -0.014(6) 0.029(6) -0.009(9)
C39 0.123(11) 0.083(7) 0.103(13) -0.026(8) 0.054(10) -0.041(7)
C40 0.110(12) 0.103(9) 0.093(11) 0.019(8) 0.041(9) 0.012(8)
O17 0.066(4) 0.042(4) 0.038(6) 0.008(4) 0.000(4) -0.001(3)
O18 0.087(5) 0.046(4) 0.035(6) 0.008(4) 0.004(4) -0.011(3)
C41 0.077(5) 0.054(5) 0.055(7) 0.013(5) 0.000(5) -0.012(4)
C42 0.073(5) 0.100(8) 0.123(9) 0.025(7) 0.001(6) -0.022(5)
C43 0.105(12) 0.182(16) 0.164(12) -0.006(12) -0.044(11) -0.028(13)
C44 0.083(9) 0.178(15) 0.170(12) 0.072(12) 0.033(9) -0.013(10)
C45 0.080(9) 0.121(9) 0.203(19) 0.041(9) 0.039(11) 0.006(7)
O19 0.136(9) 0.036(4) 0.055(7) -0.004(4) 0.005(7) -0.004(5)
O20 0.140(9) 0.041(6) 0.057(4) 0.001(4) 0.006(5) -0.005(6)
C46 0.151(10) 0.048(6) 0.058(5) -0.001(4) 0.005(6) -0.015(6)
C47 0.175(10) 0.065(7) 0.092(8) -0.012(6) -0.002(8) -0.034(7)
C48 0.29(2) 0.121(18) 0.093(8) -0.041(8) 0.002(11) -0.075(17)
C49 0.29(2) 0.064(8) 0.174(17) 0.000(10) -0.060(17) -0.038(10)
C50 0.175(11) 0.157(17) 0.24(2) -0.063(16) 0.024(13) -0.052(10)
O21 0.097(5) 0.052(6) 0.030(6) 0.004(5) 0.012(4) 0.015(4)
O22 0.121(7) 0.062(7) 0.022(5) 0.004(4) 0.008(5) 0.038(5)
C51 0.118(7) 0.076(8) 0.046(7) 0.015(6) 0.014(6) 0.031(6)
C52 0.116(8) 0.120(12) 0.093(11) 0.027(9) 0.019(7) 0.041(8)
C53 0.144(13) 0.19(2) 0.118(13) 0.035(14) -0.019(11) 0.034(18)
C54 0.098(12) 0.160(17) 0.141(17) 0.072(15) 0.026(12) 0.051(12)
C55 0.14(2) 0.130(12) 0.19(2) -0.003(13) 0.061(17) 0.041(12)
O23 0.166(9) 0.026(5) 0.064(7) 0.007(4) 0.011(6) 0.001(5)
O24 0.122(6) 0.035(4) 0.058(5) 0.007(3) 0.024(4) 0.014(4)
C56 0.157(9) 0.039(5) 0.067(7) 0.001(4) 0.014(6) 0.013(5)
C57 0.207(12) 0.041(6) 0.098(9) -0.002(5) 0.009(9) 0.033(7)
C58 0.28(2) 0.068(10) 0.191(15) -0.059(11) -0.037(16) 0.049(15)
C59 0.207(12) 0.090(11) 0.196(19) -0.010(12) 0.010(12) 0.056(10)
C60 0.37(2) 0.065(11) 0.184(14) 0.052(10) 0.105(17) 0.044(18)
O25 0.104(5) 0.040(7) 0.051(4) -0.005(4) 0.001(4) -0.021(4)
O26 0.112(5) 0.024(4) 0.049(4) 0.011(3) 0.011(3) -0.013(3)
C61 0.108(5) 0.059(9) 0.057(5) 0.007(5) 0.009(4) -0.018(6)
C62 0.111(6) 0.136(11) 0.114(9) -0.025(8) 0.028(6) -0.043(7)
C63 0.161(16) 0.30(2) 0.215(19) -0.11(2) 0.040(15) -0.124(18)
C64 0.190(18) 0.187(19) 0.144(11) 0.002(11) 0.083(11) -0.051(16)
C65 0.169(16) 0.210(14) 0.21(2) 0.025(13) 0.074(16) 0.057(12)
O27 0.105(6) 0.030(4) 0.052(4) 0.010(3) 0.012(4) 0.000(4)
O28 0.127(9) 0.036(3) 0.037(4) 0.009(3) 0.013(6) 0.002(4)
C66 0.151(11) 0.037(4) 0.050(5) 0.009(3) 0.024(6) 0.000(5)
C67 0.195(11) 0.062(5) 0.064(6) 0.027(5) 0.020(7) 0.008(7)
C68 0.25(2) 0.070(8) 0.086(13) 0.028(7) 0.061(15) -0.024(10)
C69 0.24(2) 0.072(8) 0.060(8) 0.032(7) 0.042(11) -0.010(13)
C70 0.203(12) 0.162(16) 0.121(14) 0.067(12) 0.009(10) 0.034(10)
O29 0.083(5) 0.044(4) 0.052(5) 0.013(3) 0.010(4) 0.010(3)
O30 0.090(5) 0.027(4) 0.046(5) 0.016(3) -0.013(4) 0.004(4)
C71 0.092(6) 0.061(7) 0.068(7) 0.004(5) -0.004(5) 0.019(5)
C72 0.088(6) 0.157(11) 0.117(10) -0.002(8) -0.002(6) 0.004(7)
C73 0.161(17) 0.191(13) 0.22(2) 0.027(14) 0.045(16) -0.045(14)
C74 0.113(14) 0.222(15) 0.184(16) -0.026(15) 0.015(12) 0.066(15)
C75 0.106(12) 0.28(3) 0.144(11) -0.009(13) -0.033(10) 0.066(18)
O31 0.108(7) 0.037(3) 0.037(4) 0.001(3) -0.018(5) 0.002(4)
O32 0.095(7) 0.042(4) 0.040(4) 0.003(3) 0.016(4) 0.013(4)
C76 0.083(8) 0.039(4) 0.049(5) -0.003(3) -0.011(5) 0.001(4)
C77 0.106(8) 0.037(5) 0.053(5) -0.006(4) -0.025(5) 0.003(5)
C78 0.118(9) 0.081(9) 0.088(11) -0.014(8) -0.040(7) 0.028(7)
C79 0.178(16) 0.045(5) 0.075(10) -0.014(5) -0.012(10) 0.014(6)
C80 0.153(11) 0.086(8) 0.051(7) 0.007(6) -0.011(8) -0.014(8)
O33 0.092(5) 0.035(3) 0.029(5) 0.002(3) 0.012(4) -0.005(3)
O34 0.075(5) 0.036(3) 0.061(6) 0.015(4) 0.014(4) 0.010(3)
C81 0.078(5) 0.042(4) 0.051(8) 0.006(5) 0.009(6) -0.001(3)
C82 0.082(6) 0.086(8) 0.084(10) -0.005(7) 0.025(7) -0.010(4)
C83 0.097(14) 0.200(19) 0.088(11) -0.024(10) 0.033(9) -0.025(12)
C84 0.075(9) 0.143(12) 0.160(19) 0.045(14) 0.060(12) 0.024(8)
C85 0.112(11) 0.129(10) 0.145(19) -0.037(13) 0.056(14) -0.051(9)
O35 0.068(4) 0.060(4) 0.045(7) -0.005(5) 0.000(4) -0.007(3)
O36 0.092(5) 0.064(5) 0.053(8) -0.004(5) 0.011(4) -0.021(4)
C86 0.076(5) 0.068(6) 0.066(8) -0.006(5) 0.010(5) -0.018(4)
C87 0.076(5) 0.125(9) 0.128(10) -0.029(8) 0.013(7) -0.030(6)
C88 0.069(9) 0.27(2) 0.147(11) 0.007(13) -0.019(8) -0.036(12)
C89 0.095(11) 0.129(9) 0.27(2) -0.047(11) 0.044(14) -0.052(9)
C90 0.121(12) 0.159(14) 0.187(14) -0.040(13) 0.076(12) -0.026(13)

loop_
_atom_type_symbol
_atom_type_description
_atom_type_scat_dispersion_real
_atom_type_scat_dispersion_imag
_atom_type_scat_source
C C 0.0181 0.0091 'International Tables Vol C Tables 4.2.6.8 and 6.1.1.4'
H H 0.0000 0.0000 'International Tables Vol C Tables 4.2.6.8 and 6.1.1.4'
Cr Cr -0.1635 2.4439 'International Tables Vol C Tables 4.2.6.8 and 6.1.1.4'
F F 0.0727 0.0534 'International Tables Vol C Tables 4.2.6.8 and 6.1.1.4'
N N 0.0311 0.0180 'International Tables Vol C Tables 4.2.6.8 and 6.1.1.4'
O O 0.0492 0.0322 'International Tables Vol C Tables 4.2.6.8 and 6.1.1.4'
Zn Zn -1.5491 0.6778 'International Tables Vol C Tables 4.2.6.8 and 6.1.1.4'

loop_
_exptl_crystal_face_index_h
_exptl_crystal_face_index_k
_exptl_crystal_face_index_l
_exptl_crystal_face_perp_dist
-10 -5 -11 0.0741
-8 -10 11 0.1497
16 1 2 0.1088
8 11 -9 0.1081
2 0 18 0.0699
10 -9 -11 0.1018
-10 9 11 0.1018

loop_
_geom_angle_atom_site_label_1
_geom_angle_atom_site_label_2
_geom_angle_atom_site_label_3
_geom_angle
_geom_angle_site_symmetry_1
_geom_angle_site_symmetry_3
_geom_angle_publ_flag
C91 N1 H1 125.1 . . ?
C91 N1 C92 109.8(8) . . ?
C92 N1 H1 125.1 . . ?
C91 C93 H93 126.6 . . ?
C91 C93 N2 106.9(7) . . ?
N2 C93 H93 126.6 . . ?
N1 C91 C93 110.0(8) . . ?
N1 C91 H91 125.0 . . ?
C93 C91 H91 125.0 . . ?
N1 C92 H92 127.2 . . ?
N1 C92 N2 105.7(18) . . ?
N2 C92 H92 127.2 . . ?
C93 N2 C92 108(2) . . ?
C93 N2 C94 122.6(8) . . ?
C92 N2 C94 130(2) . . ?
N2 C94 H94A 109.5 . . ?
N2 C94 H94B 109.5 . . ?
N2 C94 H94C 109.5 . . ?
H94A C94 H94B 109.5 . . ?
H94A C94 H94C 109.5 . . ?
H94B C94 H94C 109.5 . . ?
H10D C103 H10E 109.5 . . ?
H10D C103 H10F 109.5 . . ?
H10E C103 H10F 109.5 . . ?
C109 C103 H10D 109.5 . . ?
C109 C103 H10E 109.5 . . ?
C109 C103 H10F 109.5 . . ?
C108 C109 C103 120.1(8) . . ?
C108 C109 C101 120.0 . . ?
C101 C109 C103 119.9(8) . . ?
C109 C108 H108 120.0 . . ?
C99 C108 C109 120.0 . . ?
C99 C108 H108 120.0 . . ?
C108 C99 H99 120.0 . . ?
C102 C99 C108 120.0 . . ?
C102 C99 H99 120.0 . . ?
C99 C102 H102 120.0 . . ?
C99 C102 C100 120.0 . . ?
C100 C102 H102 120.0 . . ?
C102 C100 H100 120.0 . . ?
C101 C100 C102 120.0 . . ?
C101 C100 H100 120.0 . . ?
C109 C101 H101 120.0 . . ?
C100 C101 C109 120.0 . . ?
C100 C101 H101 120.0 . . ?
C95 N3 H3 125.7 . . ?
C95 N3 C96 108.6(9) . . ?
C96 N3 H3 125.7 . . ?
C95 C97 H97 125.6 . . ?
N4 C97 H97 125.6 . . ?
N4 C97 C95 108.9(10) . . ?
N3 C95 C97 108.2(10) . . ?
N3 C95 H95 125.9 . . ?
C97 C95 H95 125.9 . . ?
N3 C96 H96 126.7 . . ?
N3 C96 N4 107(2) . . ?
N4 C96 H96 126.7 . . ?
C97 N4 C96 108(2) . . ?
C97 N4 C98 125.4(11) . . ?
C96 N4 C98 127(2) . . ?
N4 C98 H98A 109.5 . . ?
N4 C98 H98B 109.5 . . ?
N4 C98 H98C 109.5 . . ?
H98A C98 H98B 109.5 . . ?
H98A C98 H98C 109.5 . . ?
H98B C98 H98C 109.5 . . ?
H1CA C1C H1CB 109.5 . . ?
H1CA C1C H1CC 109.5 . . ?
H1CB C1C H1CC 109.5 . . ?
C107 C1C H1CA 109.5 . . ?
C107 C1C H1CB 109.5 . . ?
C107 C1C H1CC 109.5 . . ?
C104 C107 C1C 120.5(8) . . ?
C104 C107 C1B 120.0 . . ?
C1B C107 C1C 119.5(8) . . ?
C107 C104 H104 120.0 . . ?
C107 C104 C105 120.0 . . ?
C105 C104 H104 120.0 . . ?
C104 C105 H105 120.0 . . ?
C104 C105 C106 120.0 . . ?
C106 C105 H105 120.0 . . ?
C105 C106 H106 120.0 . . ?
C1A C106 C105 120.0 . . ?
C1A C106 H106 120.0 . . ?
C106 C1A H1A 120.0 . . ?
C106 C1A C1B 120.0 . . ?
C1B C1A H1A 120.0 . . ?
C107 C1B H1B 120.0 . . ?
C1A C1B C107 120.0 . . ?
C1A C1B H1B 120.0 . . ?
F1 Cr1 F38 165.1(11) . . ?
F1 Cr1 O1 98.3(11) . . ?
F1 Cr1 O3 96.8(12) . . ?
F1 Cr1 O36 92.4(11) . . ?
F11 Cr1 F1 89.4(10) . . ?
F11 Cr1 F38 76.7(8) . . ?
F11 Cr1 O1 172.2(9) . . ?
F11 Cr1 O3 91.4(11) . . ?
F11 Cr1 O36 94.6(10) . . ?
O1 Cr1 F38 95.5(7) . . ?
O1 Cr1 O3 88.4(14) . . ?
O1 Cr1 O36 84.4(14) . . ?
O3 Cr1 F38 89.2(8) . . ?
O36 Cr1 F38 83.3(8) . . ?
O36 Cr1 O3 169.1(10) . . ?
F1 Cr2 O2 94.9(16) . . ?
F1 Cr2 O7 86.5(15) . . ?
F2 Cr2 F1 88.2(17) . . ?
F2 Cr2 O2 175(2) . . ?
F2 Cr2 O7 92.2(17) . . ?
O2 Cr2 O7 84.5(14) . . ?
O4 Cr2 F1 93.7(16) . . ?
O4 Cr2 F2 98.5(19) . . ?
O4 Cr2 O2 84.8(16) . . ?
O4 Cr2 O7 169.3(19) . . ?
O5 Cr2 F1 176(2) . . ?
O5 Cr2 F2 92.6(15) . . ?
O5 Cr2 O2 84.1(14) . . ?
O5 Cr2 O4 89.7(17) . . ?
O5 Cr2 O7 90.0(17) . . ?
F2 Cr3 O6 91.2(15) . . ?
F2 Cr3 O8 89.4(18) . . ?
F2 Cr3 O9 175(2) . . ?
F2 Cr3 O11 90.7(17) . . ?
F3 Cr3 F2 91.3(17) . . ?
F3 Cr3 O6 176(2) . . ?
F3 Cr3 O8 83.9(16) . . ?
F3 Cr3 O9 92.0(14) . . ?
F3 Cr3 O11 93.7(16) . . ?
O8 Cr3 O6 92.4(15) . . ?
O8 Cr3 O9 86.7(15) . . ?
O8 Cr3 O11 177.6(19) . . ?
O9 Cr3 O6 85.2(13) . . ?
O11 Cr3 O6 90.0(16) . . ?
O11 Cr3 O9 93.4(15) . . ?
F3 Cr4 O10 86.6(13) . . ?
F3 Cr4 O12 91.6(16) . . ?
F3 Cr4 O15 86.1(13) . . ?
F4 Cr4 F3 92.6(16) . . ?
F4 Cr4 O10 176.7(19) . . ?
F4 Cr4 O12 92.2(14) . . ?
F4 Cr4 O13 94.7(14) . . ?
F4 Cr4 O15 90.5(15) . . ?
O10 Cr4 O12 91.0(13) . . ?
O10 Cr4 O15 86.2(12) . . ?
O13 Cr4 F3 172.0(19) . . ?
O13 Cr4 O10 85.9(13) . . ?
O13 Cr4 O12 91.5(13) . . ?
O13 Cr4 O15 90.5(14) . . ?
O15 Cr4 O12 176.5(16) . . ?
F5 Zn6 Cr5 36.9(6) . . ?
F7 Zn6 Cr5 120.3(9) . . ?
F7 Zn6 F5 85.6(9) . . ?
F7 Zn6 O18 79.0(9) . . ?
F37 Zn6 Cr5 42.4(6) . . ?
F37 Zn6 F5 77.0(8) . . ?
F37 Zn6 F7 162.5(11) . . ?
F37 Zn6 O18 96.7(8) . . ?
F37 Zn6 O19 99.1(8) . . ?
F37 Zn6 O21 100.7(10) . . ?
O18 Zn6 Cr5 78.3(7) . . ?
O18 Zn6 F5 81.7(8) . . ?
O19 Zn6 Cr5 136.8(9) . . ?
O19 Zn6 F5 171.4(13) . . ?
O19 Zn6 F7 97.9(10) . . ?
O19 Zn6 O18 91.2(13) . . ?
O21 Zn6 Cr5 106.2(10) . . ?
O21 Zn6 F5 89.4(10) . . ?
O21 Zn6 F7 80.4(10) . . ?
O21 Zn6 O18 158.1(8) . . ?
O21 Zn6 O19 98.9(14) . . ?
F7 Cr7 F8 85.7(17) . . ?
F7 Cr7 O20 91.8(16) . . ?
F7 Cr7 O22 89.4(16) . . ?
F7 Cr7 O23 177(2) . . ?
F7 Cr7 O25 90.4(15) . . ?
F8 Cr7 O20 175(2) . . ?
F8 Cr7 O22 82.9(17) . . ?
F8 Cr7 O23 94.0(15) . . ?
F8 Cr7 O25 86.1(17) . . ?
O20 Cr7 O22 101.5(17) . . ?
O20 Cr7 O23 88.7(14) . . ?
O22 Cr7 O23 87.9(16) . . ?
O25 Cr7 O20 89.5(15) . . ?
O25 Cr7 O22 169.0(18) . . ?
O25 Cr7 O23 92.3(17) . . ?
F8 Cr8 F9 87.3(16) . . ?
F8 Cr8 O24 90.8(14) . . ?
F8 Cr8 O26 93.4(18) . . ?
F8 Cr8 O27 176(2) . . ?
F8 Cr8 O29 87.9(16) . . ?
F9 Cr8 O26 93.4(16) . . ?
F9 Cr8 O29 87.3(14) . . ?
O24 Cr8 F9 173(2) . . ?
O24 Cr8 O26 93.5(14) . . ?
O24 Cr8 O27 86.7(13) . . ?
O24 Cr8 O29 85.8(15) . . ?
O26 Cr8 O29 178.6(19) . . ?
O27 Cr8 F9 94.9(13) . . ?
O27 Cr8 O26 89.4(14) . . ?
O27 Cr8 O29 89.3(14) . . ?
F9 Cr9 F10 84.3(14) . . ?
F9 Cr9 O28 95.2(13) . . ?
O28 Cr9 F10 178(2) . . ?
O30 Cr9 F9 89.8(15) . . ?
O30 Cr9 F10 87.5(13) . . ?
O30 Cr9 O28 91.0(13) . . ?
O31 Cr9 F9 176.1(19) . . ?
O31 Cr9 F10 94.1(13) . . ?
O31 Cr9 O28 86.2(13) . . ?
O31 Cr9 O30 86.5(12) . . ?
O33 Cr9 F9 93.5(13) . . ?
O33 Cr9 F10 92.8(14) . . ?
O33 Cr9 O28 88.8(13) . . ?
O33 Cr9 O30 176.7(18) . . ?
O33 Cr9 O31 90.2(14) . . ?
F10 Zn10 F11 85.4(8) . . ?
F38 Zn10 F10 164.3(10) . . ?
F38 Zn10 F11 79.2(8) . . ?
F38 Zn10 O32 91.7(8) . . ?
F38 Zn10 O34 92.1(11) . . ?
F38 Zn10 O35 90.9(11) . . ?
O32 Zn10 F10 103.9(9) . . ?
O32 Zn10 F11 169.5(11) . . ?
O32 Zn10 O35 92.4(9) . . ?
O34 Zn10 F10 91.0(11) . . ?
O34 Zn10 F11 90.0(11) . . ?
O34 Zn10 O32 85.0(11) . . ?
O34 Zn10 O35 176.1(11) . . ?
O35 Zn10 F10 86.7(11) . . ?
O35 Zn10 F11 93.0(10) . . ?
F4 Cr5 Zn6 138.4(9) . . ?
F4 Cr5 F37 172.7(11) . . ?
F4 Cr5 O16 88.7(12) . . ?
F5 Cr5 Zn6 48.5(8) . . ?
F5 Cr5 F4 92.3(11) . . ?
F5 Cr5 F37 80.4(10) . . ?
F5 Cr5 O14 174.7(17) . . ?
F5 Cr5 O16 88.8(14) . . ?
F5 Cr5 O17 88.0(12) . . ?
F37 Cr5 Zn6 34.3(5) . . ?
F37 Cr5 O16 92.3(12) . . ?
O14 Cr5 Zn6 129.4(9) . . ?
O14 Cr5 F4 88.2(10) . . ?
O14 Cr5 F37 98.9(9) . . ?
O14 Cr5 O16 96.5(11) . . ?
O16 Cr5 Zn6 101.7(9) . . ?
O17 Cr5 Zn6 80.2(8) . . ?
O17 Cr5 F4 85.9(12) . . ?
O17 Cr5 F37 92.6(11) . . ?
O17 Cr5 O14 86.7(10) . . ?
O17 Cr5 O16 173.6(13) . . ?
Cr2 F1 Cr1 116.4(16) . . ?
Cr3 F2 Cr2 124(2) . . ?
Cr3 F3 Cr4 124.7(17) . . ?
Cr4 F4 Cr5 125.7(16) . . ?
Cr5 F5 Zn6 94.6(11) . . ?
Cr7 F7 Zn6 120.4(16) . . ?
Cr7 F8 Cr8 121(2) . . ?
Cr9 F9 Cr8 120.0(15) . . ?
Cr9 F10 Zn10 115.3(14) . . ?
Cr1 F11 Zn10 96.2(10) . . ?
Zn6 F37 Cr5 103.2(9) . . ?
Zn10 F38 Cr1 100.5(9) . . ?
C1 O1 Cr1 131.6(14) . . ?
C1 O2 Cr2 132.5(16) . . ?
O1 C1 O2 125.4(13) . . ?
O1 C1 C2 119.9(11) . . ?
O2 C1 C2 114.7(11) . . ?
C1 C2 C4 108.1(11) . . ?
C1 C2 C5 109.3(9) . . ?
C3 C2 C1 106.9(11) . . ?
C3 C2 C4 113.0(12) . . ?
C3 C2 C5 111.5(10) . . ?
C5 C2 C4 108.0(12) . . ?
C2 C3 H3A 109.5 . . ?
C2 C3 H3B 109.5 . . ?
C2 C3 H3C 109.5 . . ?
H3A C3 H3B 109.5 . . ?
H3A C3 H3C 109.5 . . ?
H3B C3 H3C 109.5 . . ?
C2 C4 H4A 109.5 . . ?
C2 C4 H4B 109.5 . . ?
C2 C4 H4C 109.5 . . ?
H4A C4 H4B 109.5 . . ?
H4A C4 H4C 109.5 . . ?
H4B C4 H4C 109.5 . . ?
C2 C5 H5A 109.5 . . ?
C2 C5 H5B 109.5 . . ?
C2 C5 H5C 109.5 . . ?
H5A C5 H5B 109.5 . . ?
H5A C5 H5C 109.5 . . ?
H5B C5 H5C 109.5 . . ?
C6 O3 Cr1 122.2(14) . . ?
C6 O4 Cr2 139.5(18) . . ?
O3 C6 O4 124.0(15) . . ?
O3 C6 C7 117.0(13) . . ?
O4 C6 C7 116.2(12) . . ?
C6 C7 C8 109.6(11) . . ?
C6 C7 C9 113.5(12) . . ?
C6 C7 C10 107.0(11) . . ?
C8 C7 C10 108.4(10) . . ?
C9 C7 C8 108.0(12) . . ?
C9 C7 C10 110.2(12) . . ?
C7 C8 H8A 109.5 . . ?
C7 C8 H8B 109.5 . . ?
C7 C8 H8C 109.5 . . ?
H8A C8 H8B 109.5 . . ?
H8A C8 H8C 109.5 . . ?
H8B C8 H8C 109.5 . . ?
C7 C9 H9A 109.5 . . ?
C7 C9 H9B 109.5 . . ?
C7 C9 H9C 109.5 . . ?
H9A C9 H9B 109.5 . . ?
H9A C9 H9C 109.5 . . ?
H9B C9 H9C 109.5 . . ?
C7 C10 H10A 109.5 . . ?
C7 C10 H10B 109.5 . . ?
C7 C10 H10C 109.5 . . ?
H10A C10 H10B 109.5 . . ?
H10A C10 H10C 109.5 . . ?
H10B C10 H10C 109.5 . . ?
C11 O5 Cr2 137.7(17) . . ?
C11 O6 Cr3 134.7(14) . . ?
O5 C11 C12 117.3(12) . . ?
O6 C11 O5 123.0(14) . . ?
O6 C11 C12 119.5(11) . . ?
C11 C12 C15 109.0(10) . . ?
C13 C12 C11 109.3(12) . . ?
C13 C12 C14 108.1(11) . . ?
C13 C12 C15 113.7(13) . . ?
C14 C12 C11 106.7(12) . . ?
C14 C12 C15 109.8(12) . . ?
C12 C13 H13A 109.5 . . ?
C12 C13 H13B 109.5 . . ?
C12 C13 H13C 109.5 . . ?
H13A C13 H13B 109.5 . . ?
H13A C13 H13C 109.5 . . ?
H13B C13 H13C 109.5 . . ?
C12 C14 H14A 109.5 . . ?
C12 C14 H14B 109.5 . . ?
C12 C14 H14C 109.5 . . ?
H14A C14 H14B 109.5 . . ?
H14A C14 H14C 109.5 . . ?
H14B C14 H14C 109.5 . . ?
C12 C15 H15A 109.5 . . ?
C12 C15 H15B 109.5 . . ?
C12 C15 H15C 109.5 . . ?
H15A C15 H15B 109.5 . . ?
H15A C15 H15C 109.5 . . ?
H15B C15 H15C 109.5 . . ?
C16 O7 Cr2 127.0(15) . . ?
C16 O8 Cr3 139.4(16) . . ?
O7 C16 C17 120.4(12) . . ?
O8 C16 O7 127.6(14) . . ?
O8 C16 C17 111.9(12) . . ?
C16 C17 C18 108.8(12) . . ?
C16 C17 C20 108.2(12) . . ?
C18 C17 C20 107.1(13) . . ?
C19 C17 C16 108.8(13) . . ?
C19 C17 C18 114.0(13) . . ?
C19 C17 C20 109.8(13) . . ?
C17 C18 H18A 109.5 . . ?
C17 C18 H18B 109.5 . . ?
C17 C18 H18C 109.5 . . ?
H18A C18 H18B 109.5 . . ?
H18A C18 H18C 109.5 . . ?
H18B C18 H18C 109.5 . . ?
C17 C19 H19A 109.5 . . ?
C17 C19 H19B 109.5 . . ?
C17 C19 H19C 109.5 . . ?
H19A C19 H19B 109.5 . . ?
H19A C19 H19C 109.5 . . ?
H19B C19 H19C 109.5 . . ?
C17 C20 H20A 109.5 . . ?
C17 C20 H20B 109.5 . . ?
C17 C20 H20C 109.5 . . ?
H20A C20 H20B 109.5 . . ?
H20A C20 H20C 109.5 . . ?
H20B C20 H20C 109.5 . . ?
C21 O9 Cr3 134.2(14) . . ?
C21 O10 Cr4 131.6(15) . . ?
O9 C21 C22 115.8(10) . . ?
O10 C21 O9 124.1(12) . . ?
O10 C21 C22 119.1(11) . . ?
C21 C22 C25 109.5(12) . . ?
C23 C22 C21 109.5(11) . . ?
C23 C22 C25 106.0(13) . . ?
C24 C22 C21 108.6(8) . . ?
C24 C22 C23 111.2(11) . . ?
C24 C22 C25 112.0(11) . . ?
C22 C23 H23A 109.5 . . ?
C22 C23 H23B 109.5 . . ?
C22 C23 H23C 109.5 . . ?
H23A C23 H23B 109.5 . . ?
H23A C23 H23C 109.5 . . ?
H23B C23 H23C 109.5 . . ?
C22 C24 H24A 109.5 . . ?
C22 C24 H24B 109.5 . . ?
C22 C24 H24C 109.5 . . ?
H24A C24 H24B 109.5 . . ?
H24A C24 H24C 109.5 . . ?
H24B C24 H24C 109.5 . . ?
C22 C25 H25A 109.5 . . ?
C22 C25 H25B 109.5 . . ?
C22 C25 H25C 109.5 . . ?
H25A C25 H25B 109.5 . . ?
H25A C25 H25C 109.5 . . ?
H25B C25 H25C 109.5 . . ?
C26 O11 Cr3 131.1(15) . . ?
C26 O12 Cr4 131.1(16) . . ?
O11 C26 C27 115.6(13) . . ?
O12 C26 O11 122.1(15) . . ?
O12 C26 C27 117.5(13) . . ?
C26 C27 C29 110.4(13) . . ?
C26 C27 C30 110.2(13) . . ?
C28 C27 C26 109.2(12) . . ?
C28 C27 C29 104.4(14) . . ?
C28 C27 C30 109.7(14) . . ?
C29 C27 C30 112.7(14) . . ?
C27 C28 H28A 109.5 . . ?
C27 C28 H28B 109.5 . . ?
C27 C28 H28C 109.5 . . ?
H28A C28 H28B 109.5 . . ?
H28A C28 H28C 109.5 . . ?
H28B C28 H28C 109.5 . . ?
C27 C29 H29A 109.5 . . ?
C27 C29 H29B 109.5 . . ?
C27 C29 H29C 109.5 . . ?
H29A C29 H29B 109.5 . . ?
H29A C29 H29C 109.5 . . ?
H29B C29 H29C 109.5 . . ?
C27 C30 H30A 109.5 . . ?
C27 C30 H30B 109.5 . . ?
C27 C30 H30C 109.5 . . ?
H30A C30 H30B 109.5 . . ?
H30A C30 H30C 109.5 . . ?
H30B C30 H30C 109.5 . . ?
C31 O13 Cr4 135.8(15) . . ?
C31 O14 Cr5 134.0(13) . . ?
O13 C31 C32 115.9(12) . . ?
O14 C31 O13 124.1(14) . . ?
O14 C31 C32 119.2(12) . . ?
C31 C32 C34 106.6(14) . . ?
C31 C32 C35 112.0(13) . . ?
C33 C32 C31 111.4(12) . . ?
C33 C32 C34 103.6(13) . . ?
C33 C32 C35 114.8(15) . . ?
C35 C32 C34 107.6(14) . . ?
C32 C33 H33A 109.5 . . ?
C32 C33 H33B 109.5 . . ?
C32 C33 H33C 109.5 . . ?
H33A C33 H33B 109.5 . . ?
H33A C33 H33C 109.5 . . ?
H33B C33 H33C 109.5 . . ?
C32 C34 H34A 109.5 . . ?
C32 C34 H34B 109.5 . . ?
C32 C34 H34C 109.5 . . ?
H34A C34 H34B 109.5 . . ?
H34A C34 H34C 109.5 . . ?
H34B C34 H34C 109.5 . . ?
C32 C35 H35A 109.5 . . ?
C32 C35 H35B 109.5 . . ?
C32 C35 H35C 109.5 . . ?
H35A C35 H35B 109.5 . . ?
H35A C35 H35C 109.5 . . ?
H35B C35 H35C 109.5 . . ?
C36 O15 Cr4 131.6(15) . . ?
C36 O16 Cr5 129.7(15) . . ?
O15 C36 C37 115.8(12) . . ?
O16 C36 O15 125.0(15) . . ?
O16 C36 C37 118.9(13) . . ?
C36 C37 C38 106.6(13) . . ?
C36 C37 C40 111.5(12) . . ?
C39 C37 C36 112.2(12) . . ?
C39 C37 C38 107.6(11) . . ?
C39 C37 C40 110.6(13) . . ?
C40 C37 C38 108.1(12) . . ?
C37 C38 H38A 109.5 . . ?
C37 C38 H38B 109.5 . . ?
C37 C38 H38C 109.5 . . ?
H38A C38 H38B 109.5 . . ?
H38A C38 H38C 109.5 . . ?
H38B C38 H38C 109.5 . . ?
C37 C39 H39A 109.5 . . ?
C37 C39 H39B 109.5 . . ?
C37 C39 H39C 109.5 . . ?
H39A C39 H39B 109.5 . . ?
H39A C39 H39C 109.5 . . ?
H39B C39 H39C 109.5 . . ?
C37 C40 H40A 109.5 . . ?
C37 C40 H40B 109.5 . . ?
C37 C40 H40C 109.5 . . ?
H40A C40 H40B 109.5 . . ?
H40A C40 H40C 109.5 . . ?
H40B C40 H40C 109.5 . . ?
C41 O17 Cr5 127.7(13) . . ?
C41 O18 Zn6 127.9(12) . . ?
O17 C41 C42 117.0(11) . . ?
O18 C41 O17 123.8(12) . . ?
O18 C41 C42 118.7(11) . . ?
C41 C42 C43 106.0(13) . . ?
C41 C42 C45 111.1(11) . . ?
C44 C42 C41 110.5(10) . . ?
C44 C42 C43 112.8(13) . . ?
C44 C42 C45 108.7(13) . . ?
C45 C42 C43 107.8(13) . . ?
C42 C43 H43A 109.5 . . ?
C42 C43 H43B 109.5 . . ?
C42 C43 H43C 109.5 . . ?
H43A C43 H43B 109.5 . . ?
H43A C43 H43C 109.5 . . ?
H43B C43 H43C 109.5 . . ?
C42 C44 H44A 109.5 . . ?
C42 C44 H44B 109.5 . . ?
C42 C44 H44C 109.5 . . ?
H44A C44 H44B 109.5 . . ?
H44A C44 H44C 109.5 . . ?
H44B C44 H44C 109.5 . . ?
C42 C45 H45A 109.5 . . ?
C42 C45 H45B 109.5 . . ?
C42 C45 H45C 109.5 . . ?
H45A C45 H45B 109.5 . . ?
H45A C45 H45C 109.5 . . ?
H45B C45 H45C 109.5 . . ?
C46 O19 Zn6 127.2(16) . . ?
C46 O20 Cr7 133.5(17) . . ?
O19 C46 O20 126.4(15) . . ?
O19 C46 C47 117.5(14) . . ?
O20 C46 C47 115.7(13) . . ?
C46 C47 C50 110.7(14) . . ?
C48 C47 C46 111.3(14) . . ?
C48 C47 C50 105.9(15) . . ?
C49 C47 C46 109.7(13) . . ?
C49 C47 C48 113.4(16) . . ?
C49 C47 C50 105.7(14) . . ?
C47 C48 H48A 109.5 . . ?
C47 C48 H48B 109.5 . . ?
C47 C48 H48C 109.5 . . ?
H48A C48 H48B 109.5 . . ?
H48A C48 H48C 109.5 . . ?
H48B C48 H48C 109.5 . . ?
C47 C49 H49A 109.5 . . ?
C47 C49 H49B 109.5 . . ?
C47 C49 H49C 109.5 . . ?
H49A C49 H49B 109.5 . . ?
H49A C49 H49C 109.5 . . ?
H49B C49 H49C 109.5 . . ?
C47 C50 H50A 109.5 . . ?
C47 C50 H50B 109.5 . . ?
C47 C50 H50C 109.5 . . ?
H50A C50 H50B 109.5 . . ?
H50A C50 H50C 109.5 . . ?
H50B C50 H50C 109.5 . . ?
C51 O21 Zn6 131.1(19) . . ?
C51 O22 Cr7 131.9(16) . . ?
O21 C51 C52 119.0(14) . . ?
O22 C51 O21 124.8(15) . . ?
O22 C51 C52 115.6(13) . . ?
C51 C52 C53 109.5(14) . . ?
C51 C52 C55 106.9(14) . . ?
C53 C52 C55 107.5(13) . . ?
C54 C52 C51 111.6(14) . . ?
C54 C52 C53 109.4(15) . . ?
C54 C52 C55 111.8(15) . . ?
C52 C53 H53A 109.5 . . ?
C52 C53 H53B 109.5 . . ?
C52 C53 H53C 109.5 . . ?
H53A C53 H53B 109.5 . . ?
H53A C53 H53C 109.5 . . ?
H53B C53 H53C 109.5 . . ?
C52 C54 H54A 109.5 . . ?
C52 C54 H54B 109.5 . . ?
C52 C54 H54C 109.5 . . ?
H54A C54 H54B 109.5 . . ?
H54A C54 H54C 109.5 . . ?
H54B C54 H54C 109.5 . . ?
C52 C55 H55A 109.5 . . ?
C52 C55 H55B 109.5 . . ?
C52 C55 H55C 109.5 . . ?
H55A C55 H55B 109.5 . . ?
H55A C55 H55C 109.5 . . ?
H55B C55 H55C 109.5 . . ?
C56 O23 Cr7 131.1(18) . . ?
C56 O24 Cr8 127.6(16) . . ?
O23 C56 O24 126.7(15) . . ?
O23 C56 C57 118.7(14) . . ?
O24 C56 C57 114.4(13) . . ?
C56 C57 C60 108.8(14) . . ?
C58 C57 C56 110.7(12) . . ?
C58 C57 C59 110.3(14) . . ?
C58 C57 C60 110.3(15) . . ?
C59 C57 C56 109.1(14) . . ?
C59 C57 C60 107.4(14) . . ?
C57 C58 H58A 109.5 . . ?
C57 C58 H58B 109.5 . . ?
C57 C58 H58C 109.5 . . ?
H58A C58 H58B 109.5 . . ?
H58A C58 H58C 109.5 . . ?
H58B C58 H58C 109.5 . . ?
C57 C59 H59A 109.5 . . ?
C57 C59 H59B 109.5 . . ?
C57 C59 H59C 109.5 . . ?
H59A C59 H59B 109.5 . . ?
H59A C59 H59C 109.5 . . ?
H59B C59 H59C 109.5 . . ?
C57 C60 H60A 109.5 . . ?
C57 C60 H60B 109.5 . . ?
C57 C60 H60C 109.5 . . ?
H60A C60 H60B 109.5 . . ?
H60A C60 H60C 109.5 . . ?
H60B C60 H60C 109.5 . . ?
C61 O25 Cr7 132.0(15) . . ?
C61 O26 Cr8 130.1(16) . . ?
O25 C61 C62 113.4(12) . . ?
O26 C61 O25 123.6(14) . . ?
O26 C61 C62 123.0(13) . . ?
C61 C62 C63 109.6(14) . . ?
C61 C62 C65 109.2(14) . . ?
C63 C62 C65 106.1(15) . . ?
C64 C62 C61 109.8(13) . . ?
C64 C62 C63 111.5(15) . . ?
C64 C62 C65 110.6(14) . . ?
C62 C63 H63A 109.5 . . ?
C62 C63 H63B 109.5 . . ?
C62 C63 H63C 109.5 . . ?
H63A C63 H63B 109.5 . . ?
H63A C63 H63C 109.5 . . ?
H63B C63 H63C 109.5 . . ?
C62 C64 H64A 109.5 . . ?
C62 C64 H64B 109.5 . . ?
C62 C64 H64C 109.5 . . ?
H64A C64 H64B 109.5 . . ?
H64A C64 H64C 109.5 . . ?
H64B C64 H64C 109.5 . . ?
C62 C65 H65A 109.5 . . ?
C62 C65 H65B 109.5 . . ?
C62 C65 H65C 109.5 . . ?
H65A C65 H65B 109.5 . . ?
H65A C65 H65C 109.5 . . ?
H65B C65 H65C 109.5 . . ?
C66 O27 Cr8 133.9(14) . . ?
C66 O28 Cr9 130.0(15) . . ?
O27 C66 C67 116.2(11) . . ?
O28 C66 O27 125.9(13) . . ?
O28 C66 C67 115.6(12) . . ?
C66 C67 C70 108.0(12) . . ?
C68 C67 C66 109.8(13) . . ?
C68 C67 C70 106.1(13) . . ?
C69 C67 C66 108.4(12) . . ?
C69 C67 C68 114.4(15) . . ?
C69 C67 C70 110.0(14) . . ?
C67 C68 H68A 109.5 . . ?
C67 C68 H68B 109.5 . . ?
C67 C68 H68C 109.5 . . ?
H68A C68 H68B 109.5 . . ?
H68A C68 H68C 109.5 . . ?
H68B C68 H68C 109.5 . . ?
C67 C69 H69A 109.5 . . ?
C67 C69 H69B 109.5 . . ?
C67 C69 H69C 109.5 . . ?
H69A C69 H69B 109.5 . . ?
H69A C69 H69C 109.5 . . ?
H69B C69 H69C 109.5 . . ?
C67 C70 H70A 109.5 . . ?
C67 C70 H70B 109.5 . . ?
C67 C70 H70C 109.5 . . ?
H70A C70 H70B 109.5 . . ?
H70A C70 H70C 109.5 . . ?
H70B C70 H70C 109.5 . . ?
C71 O29 Cr8 124.5(14) . . ?
C71 O30 Cr9 137.6(16) . . ?
O29 C71 C72 115.0(13) . . ?
O30 C71 O29 125.8(15) . . ?
O30 C71 C72 113.3(13) . . ?
C73 C72 C71 108.3(14) . . ?
C73 C72 C74 109.5(15) . . ?
C74 C72 C71 107.1(12) . . ?
C75 C72 C71 107.1(14) . . ?
C75 C72 C73 112.8(16) . . ?
C75 C72 C74 111.8(15) . . ?
C72 C73 H73A 109.5 . . ?
C72 C73 H73B 109.5 . . ?
C72 C73 H73C 109.5 . . ?
H73A C73 H73B 109.5 . . ?
H73A C73 H73C 109.5 . . ?
H73B C73 H73C 109.5 . . ?
C72 C74 H74A 109.5 . . ?
C72 C74 H74B 109.5 . . ?
C72 C74 H74C 109.5 . . ?
H74A C74 H74B 109.5 . . ?
H74A C74 H74C 109.5 . . ?
H74B C74 H74C 109.5 . . ?
C72 C75 H75A 109.5 . . ?
C72 C75 H75B 109.5 . . ?
C72 C75 H75C 109.5 . . ?
H75A C75 H75B 109.5 . . ?
H75A C75 H75C 109.5 . . ?
H75B C75 H75C 109.5 . . ?
C76 O31 Cr9 135.5(14) . . ?
C76 O32 Zn10 128.4(12) . . ?
O31 C76 C77 114.6(11) . . ?
O32 C76 O31 125.0(13) . . ?
O32 C76 C77 120.4(11) . . ?
C76 C77 C80 107.5(11) . . ?
C78 C77 C76 108.4(12) . . ?
C78 C77 C79 113.7(12) . . ?
C78 C77 C80 109.5(11) . . ?
C79 C77 C76 110.5(11) . . ?
C79 C77 C80 107.2(12) . . ?
C77 C78 H78A 109.5 . . ?
C77 C78 H78B 109.5 . . ?
C77 C78 H78C 109.5 . . ?
H78A C78 H78B 109.5 . . ?
H78A C78 H78C 109.5 . . ?
H78B C78 H78C 109.5 . . ?
C77 C79 H79A 109.5 . . ?
C77 C79 H79B 109.5 . . ?
C77 C79 H79C 109.5 . . ?
H79A C79 H79B 109.5 . . ?
H79A C79 H79C 109.5 . . ?
H79B C79 H79C 109.5 . . ?
C77 C80 H80A 109.5 . . ?
C77 C80 H80B 109.5 . . ?
C77 C80 H80C 109.5 . . ?
H80A C80 H80B 109.5 . . ?
H80A C80 H80C 109.5 . . ?
H80B C80 H80C 109.5 . . ?
C81 O33 Cr9 134.7(13) . . ?
C81 O34 Zn10 136.2(13) . . ?
O33 C81 C82 119.0(12) . . ?
O34 C81 O33 122.0(14) . . ?
O34 C81 C82 118.2(12) . . ?
C81 C82 C83 106.5(13) . . ?
C81 C82 C85 112.8(13) . . ?
C84 C82 C81 112.3(12) . . ?
C84 C82 C83 107.0(14) . . ?
C84 C82 C85 110.6(14) . . ?
C85 C82 C83 107.3(13) . . ?
C82 C83 H83A 109.5 . . ?
C82 C83 H83B 109.5 . . ?
C82 C83 H83C 109.5 . . ?
H83A C83 H83B 109.5 . . ?
H83A C83 H83C 109.5 . . ?
H83B C83 H83C 109.5 . . ?
C82 C84 H84A 109.5 . . ?
C82 C84 H84B 109.5 . . ?
C82 C84 H84C 109.5 . . ?
H84A C84 H84B 109.5 . . ?
H84A C84 H84C 109.5 . . ?
H84B C84 H84C 109.5 . . ?
C82 C85 H85A 109.5 . . ?
C82 C85 H85B 109.5 . . ?
C82 C85 H85C 109.5 . . ?
H85A C85 H85B 109.5 . . ?
H85A C85 H85C 109.5 . . ?
H85B C85 H85C 109.5 . . ?
C86 O35 Zn10 127.9(14) . . ?
C86 O36 Cr1 129.8(15) . . ?
O35 C86 O36 127.7(14) . . ?
O35 C86 C87 117.2(13) . . ?
O36 C86 C87 114.7(13) . . ?
C86 C87 C89 109.2(12) . . ?
C86 C87 C90 107.9(13) . . ?
C88 C87 C86 108.1(11) . . ?
C88 C87 C89 116.2(15) . . ?
C88 C87 C90 108.0(14) . . ?
C89 C87 C90 107.2(13) . . ?
C87 C88 H88A 109.5 . . ?
C87 C88 H88B 109.5 . . ?
C87 C88 H88C 109.5 . . ?
H88A C88 H88B 109.5 . . ?
H88A C88 H88C 109.5 . . ?
H88B C88 H88C 109.5 . . ?
C87 C89 H89A 109.5 . . ?
C87 C89 H89B 109.5 . . ?
C87 C89 H89C 109.5 . . ?
H89A C89 H89B 109.5 . . ?
H89A C89 H89C 109.5 . . ?
H89B C89 H89C 109.5 . . ?
C87 C90 H90A 109.5 . . ?
C87 C90 H90B 109.5 . . ?
C87 C90 H90C 109.5 . . ?
H90A C90 H90B 109.5 . . ?
H90A C90 H90C 109.5 . . ?
H90B C90 H90C 109.5 . . ?
C3S C3Q C3X 120.0 . . ?
C3S C3Q C3Y 118.8(8) . . ?
C3X C3Q C3Y 121.2(8) . . ?
C3Q C3S H3S 120.0 . . ?
C3Q C3S C3U 120.0 . . ?
C3U C3S H3S 120.0 . . ?
C3S C3U H3U 120.0 . . ?
C3S C3U C3V 120.0 . . ?
C3V C3U H3U 120.0 . . ?
C3U C3V H3V 120.0 . . ?
C3W C3V C3U 120.0 . . ?
C3W C3V H3V 120.0 . . ?
C3V C3W H3W 120.0 . . ?
C3V C3W C3X 120.0 . . ?
C3X C3W H3W 120.0 . . ?
C3Q C3X H3X 120.0 . . ?
C3W C3X C3Q 120.0 . . ?
C3W C3X H3X 120.0 . . ?
C3Q C3Y H3YA 109.5 . . ?
C3Q C3Y H3YB 109.5 . . ?
C3Q C3Y H3YC 109.5 . . ?
H3YA C3Y H3YB 109.5 . . ?
H3YA C3Y H3YC 109.5 . . ?
H3YB C3Y H3YC 109.5 . . ?
N5 C110 C111 171(5) . . ?
C110 C111 H11A 109.5 . . ?
C110 C111 H11B 109.5 . . ?
C110 C111 H11C 109.5 . . ?
H11A C111 H11B 109.5 . . ?
H11A C111 H11C 109.5 . . ?
H11B C111 H11C 109.5 . . ?

loop_
_geom_bond_atom_site_label_1
_geom_bond_atom_site_label_2
_geom_bond_distance
_geom_bond_site_symmetry_2
_geom_bond_publ_flag
N1 H1 0.8800 . ?
N1 C91 1.283(11) . ?
N1 C92 1.37(5) . ?
C93 H93 0.9500 . ?
C93 C91 1.347(11) . ?
C93 N2 1.360(11) . ?
C91 H91 0.9500 . ?
C92 H92 0.9500 . ?
C92 N2 1.38(2) . ?
N2 C94 1.490(11) . ?
C94 H94A 0.9800 . ?
C94 H94B 0.9800 . ?
C94 H94C 0.9800 . ?
C103 H10D 0.9800 . ?
C103 H10E 0.9800 . ?
C103 H10F 0.9800 . ?
C103 C109 1.528(19) . ?
C109 C108 1.3900 . ?
C109 C101 1.3900 . ?
C108 H108 0.9500 . ?
C108 C99 1.3900 . ?
C99 H99 0.9500 . ?
C99 C102 1.3900 . ?
C102 H102 0.9500 . ?
C102 C100 1.3900 . ?
C100 H100 0.9500 . ?
C100 C101 1.3900 . ?
C101 H101 0.9500 . ?
N3 H3 0.8800 . ?
N3 C95 1.313(12) . ?
N3 C96 1.35(5) . ?
C97 H97 0.9500 . ?
C97 C95 1.364(13) . ?
C97 N4 1.303(12) . ?
C95 H95 0.9500 . ?
C96 H96 0.9500 . ?
C96 N4 1.39(2) . ?
N4 C98 1.476(13) . ?
C98 H98A 0.9800 . ?
C98 H98B 0.9800 . ?
C98 H98C 0.9800 . ?
C1C H1CA 0.9800 . ?
C1C H1CB 0.9800 . ?
C1C H1CC 0.9800 . ?
C1C C107 1.496(18) . ?
C107 C104 1.3900 . ?
C107 C1B 1.3900 . ?
C104 H104 0.9500 . ?
C104 C105 1.3900 . ?
C105 H105 0.9500 . ?
C105 C106 1.3900 . ?
C106 H106 0.9500 . ?
C106 C1A 1.3900 . ?
C1A H1A 0.9500 . ?
C1A C1B 1.3900 . ?
C1B H1B 0.9500 . ?
Cr1 F1 1.96(2) . ?
Cr1 F11 1.96(2) . ?
Cr1 F38 2.221(16) . ?
Cr1 O1 1.98(2) . ?
Cr1 O3 2.06(3) . ?
Cr1 O36 2.03(3) . ?
Cr2 F1 1.94(4) . ?
Cr2 F2 1.92(4) . ?
Cr2 O2 1.94(3) . ?
Cr2 O4 1.89(4) . ?
Cr2 O5 1.87(3) . ?
Cr2 O7 2.02(4) . ?
Cr3 F2 1.89(3) . ?
Cr3 F3 1.85(3) . ?
Cr3 O6 1.94(3) . ?
Cr3 O8 1.90(4) . ?
Cr3 O9 1.94(3) . ?
Cr3 O11 1.91(4) . ?
Cr4 F3 1.91(3) . ?
Cr4 F4 1.82(3) . ?
Cr4 O10 1.96(3) . ?
Cr4 O12 2.01(3) . ?
Cr4 O13 1.91(3) . ?
Cr4 O15 2.00(3) . ?
Zn6 Cr5 2.97(2) . ?
Zn6 F5 2.23(2) . ?
Zn6 F7 2.03(2) . ?
Zn6 F37 1.720(14) . ?
Zn6 O18 2.05(2) . ?
Zn6 O19 2.010(19) . ?
Zn6 O21 1.98(3) . ?
Cr7 F7 1.87(4) . ?
Cr7 F8 1.94(4) . ?
Cr7 O20 1.96(3) . ?
Cr7 O22 2.01(4) . ?
Cr7 O23 2.04(3) . ?
Cr7 O25 1.95(4) . ?
Cr8 F8 1.95(3) . ?
Cr8 F9 2.00(3) . ?
Cr8 O24 1.95(3) . ?
Cr8 O26 2.00(4) . ?
Cr8 O27 1.95(3) . ?
Cr8 O29 2.01(4) . ?
Cr9 F9 1.95(3) . ?
Cr9 F10 1.98(3) . ?
Cr9 O28 1.96(3) . ?
Cr9 O30 1.95(3) . ?
Cr9 O31 1.95(3) . ?
Cr9 O33 1.92(3) . ?
Zn10 F10 1.98(3) . ?
Zn10 F11 2.227(19) . ?
Zn10 F38 1.826(19) . ?
Zn10 O32 1.948(18) . ?
Zn10 O34 1.88(2) . ?
Zn10 O35 1.96(2) . ?
Cr5 F4 2.04(3) . ?
Cr5 F5 1.79(2) . ?
Cr5 F37 2.06(2) . ?
Cr5 O14 2.02(2) . ?
Cr5 O16 2.06(3) . ?
Cr5 O17 2.01(3) . ?
O1 C1 1.252(11) . ?
O2 C1 1.256(10) . ?
C1 C2 1.532(10) . ?
C2 C3 1.513(12) . ?
C2 C4 1.542(13) . ?
C2 C5 1.533(12) . ?
C3 H3A 0.9800 . ?
C3 H3B 0.9800 . ?
C3 H3C 0.9800 . ?
C4 H4A 0.9800 . ?
C4 H4B 0.9800 . ?
C4 H4C 0.9800 . ?
C5 H5A 0.9800 . ?
C5 H5B 0.9800 . ?
C5 H5C 0.9800 . ?
O3 C6 1.265(11) . ?
O4 C6 1.266(11) . ?
C6 C7 1.509(11) . ?
C7 C8 1.538(12) . ?
C7 C9 1.517(12) . ?
C7 C10 1.539(11) . ?
C8 H8A 0.9800 . ?
C8 H8B 0.9800 . ?
C8 H8C 0.9800 . ?
C9 H9A 0.9800 . ?
C9 H9B 0.9800 . ?
C9 H9C 0.9800 . ?
C10 H10A 0.9800 . ?
C10 H10B 0.9800 . ?
C10 H10C 0.9800 . ?
O5 C11 1.250(11) . ?
O6 C11 1.245(11) . ?
C11 C12 1.522(10) . ?
C12 C13 1.517(13) . ?
C12 C14 1.520(13) . ?
C12 C15 1.528(12) . ?
C13 H13A 0.9800 . ?
C13 H13B 0.9800 . ?
C13 H13C 0.9800 . ?
C14 H14A 0.9800 . ?
C14 H14B 0.9800 . ?
C14 H14C 0.9800 . ?
C15 H15A 0.9800 . ?
C15 H15B 0.9800 . ?
C15 H15C 0.9800 . ?
O7 C16 1.253(11) . ?
O8 C16 1.243(11) . ?
C16 C17 1.518(12) . ?
C17 C18 1.520(13) . ?
C17 C19 1.517(13) . ?
C17 C20 1.538(14) . ?
C18 H18A 0.9800 . ?
C18 H18B 0.9800 . ?
C18 H18C 0.9800 . ?
C19 H19A 0.9800 . ?
C19 H19B 0.9800 . ?
C19 H19C 0.9800 . ?
C20 H20A 0.9800 . ?
C20 H20B 0.9800 . ?
C20 H20C 0.9800 . ?
O9 C21 1.250(10) . ?
O10 C21 1.219(10) . ?
C21 C22 1.525(10) . ?
C22 C23 1.513(13) . ?
C22 C24 1.494(11) . ?
C22 C25 1.546(13) . ?
C23 H23A 0.9800 . ?
C23 H23B 0.9800 . ?
C23 H23C 0.9800 . ?
C24 H24A 0.9800 . ?
C24 H24B 0.9800 . ?
C24 H24C 0.9800 . ?
C25 H25A 0.9800 . ?
C25 H25B 0.9800 . ?
C25 H25C 0.9800 . ?
O11 C26 1.264(11) . ?
O12 C26 1.260(11) . ?
C26 C27 1.518(12) . ?
C27 C28 1.516(14) . ?
C27 C29 1.525(13) . ?
C27 C30 1.525(13) . ?
C28 H28A 0.9800 . ?
C28 H28B 0.9800 . ?
C28 H28C 0.9800 . ?
C29 H29A 0.9800 . ?
C29 H29B 0.9800 . ?
C29 H29C 0.9800 . ?
C30 H30A 0.9800 . ?
C30 H30B 0.9800 . ?
C30 H30C 0.9800 . ?
O13 C31 1.279(12) . ?
O14 C31 1.248(11) . ?
C31 C32 1.514(11) . ?
C32 C33 1.487(13) . ?
C32 C34 1.528(14) . ?
C32 C35 1.527(14) . ?
C33 H33A 0.9800 . ?
C33 H33B 0.9800 . ?
C33 H33C 0.9800 . ?
C34 H34A 0.9800 . ?
C34 H34B 0.9800 . ?
C34 H34C 0.9800 . ?
C35 H35A 0.9800 . ?
C35 H35B 0.9800 . ?
C35 H35C 0.9800 . ?
O15 C36 1.264(11) . ?
O16 C36 1.251(11) . ?
C36 C37 1.514(11) . ?
C37 C38 1.546(12) . ?
C37 C39 1.507(12) . ?
C37 C40 1.521(13) . ?
C38 H38A 0.9800 . ?
C38 H38B 0.9800 . ?
C38 H38C 0.9800 . ?
C39 H39A 0.9800 . ?
C39 H39B 0.9800 . ?
C39 H39C 0.9800 . ?
C40 H40A 0.9800 . ?
C40 H40B 0.9800 . ?
C40 H40C 0.9800 . ?
O17 C41 1.263(10) . ?
O18 C41 1.246(10) . ?
C41 C42 1.523(11) . ?
C42 C43 1.537(13) . ?
C42 C44 1.519(13) . ?
C42 C45 1.536(13) . ?
C43 H43A 0.9800 . ?
C43 H43B 0.9800 . ?
C43 H43C 0.9800 . ?
C44 H44A 0.9800 . ?
C44 H44B 0.9800 . ?
C44 H44C 0.9800 . ?
C45 H45A 0.9800 . ?
C45 H45B 0.9800 . ?
C45 H45C 0.9800 . ?
O19 C46 1.254(12) . ?
O20 C46 1.264(11) . ?
C46 C47 1.524(12) . ?
C47 C48 1.523(13) . ?
C47 C49 1.480(14) . ?
C47 C50 1.550(14) . ?
C48 H48A 0.9800 . ?
C48 H48B 0.9800 . ?
C48 H48C 0.9800 . ?
C49 H49A 0.9800 . ?
C49 H49B 0.9800 . ?
C49 H49C 0.9800 . ?
C50 H50A 0.9800 . ?
C50 H50B 0.9800 . ?
C50 H50C 0.9800 . ?
O21 C51 1.264(11) . ?
O22 C51 1.253(11) . ?
C51 C52 1.511(12) . ?
C52 C53 1.527(13) . ?
C52 C54 1.508(13) . ?
C52 C55 1.557(13) . ?
C53 H53A 0.9800 . ?
C53 H53B 0.9800 . ?
C53 H53C 0.9800 . ?
C54 H54A 0.9800 . ?
C54 H54B 0.9800 . ?
C54 H54C 0.9800 . ?
C55 H55A 0.9800 . ?
C55 H55B 0.9800 . ?
C55 H55C 0.9800 . ?
O23 C56 1.252(12) . ?
O24 C56 1.253(12) . ?
C56 C57 1.527(11) . ?
C57 C58 1.503(13) . ?
C57 C59 1.518(14) . ?
C57 C60 1.533(14) . ?
C58 H58A 0.9800 . ?
C58 H58B 0.9800 . ?
C58 H58C 0.9800 . ?
C59 H59A 0.9800 . ?
C59 H59B 0.9800 . ?
C59 H59C 0.9800 . ?
C60 H60A 0.9800 . ?
C60 H60B 0.9800 . ?
C60 H60C 0.9800 . ?
O25 C61 1.275(11) . ?
O26 C61 1.249(11) . ?
C61 C62 1.522(12) . ?
C62 C63 1.528(13) . ?
C62 C64 1.516(13) . ?
C62 C65 1.537(14) . ?
C63 H63A 0.9800 . ?
C63 H63B 0.9800 . ?
C63 H63C 0.9800 . ?
C64 H64A 0.9800 . ?
C64 H64B 0.9800 . ?
C64 H64C 0.9800 . ?
C65 H65A 0.9800 . ?
C65 H65B 0.9800 . ?
C65 H65C 0.9800 . ?
O27 C66 1.261(11) . ?
O28 C66 1.241(11) . ?
C66 C67 1.536(11) . ?
C67 C68 1.506(13) . ?
C67 C69 1.498(13) . ?
C67 C70 1.564(14) . ?
C68 H68A 0.9800 . ?
C68 H68B 0.9800 . ?
C68 H68C 0.9800 . ?
C69 H69A 0.9800 . ?
C69 H69B 0.9800 . ?
C69 H69C 0.9800 . ?
C70 H70A 0.9800 . ?
C70 H70B 0.9800 . ?
C70 H70C 0.9800 . ?
O29 C71 1.253(12) . ?
O30 C71 1.242(11) . ?
C71 C72 1.530(12) . ?
C72 C73 1.521(14) . ?
C72 C74 1.522(14) . ?
C72 C75 1.510(13) . ?
C73 H73A 0.9800 . ?
C73 H73B 0.9800 . ?
C73 H73C 0.9800 . ?
C74 H74A 0.9800 . ?
C74 H74B 0.9800 . ?
C74 H74C 0.9800 . ?
C75 H75A 0.9800 . ?
C75 H75B 0.9800 . ?
C75 H75C 0.9800 . ?
O31 C76 1.285(11) . ?
O32 C76 1.249(11) . ?
C76 C77 1.519(11) . ?
C77 C78 1.490(12) . ?
C77 C79 1.519(12) . ?
C77 C80 1.540(13) . ?
C78 H78A 0.9800 . ?
C78 H78B 0.9800 . ?
C78 H78C 0.9800 . ?
C79 H79A 0.9800 . ?
C79 H79B 0.9800 . ?
C79 H79C 0.9800 . ?
C80 H80A 0.9800 . ?
C80 H80B 0.9800 . ?
C80 H80C 0.9800 . ?
O33 C81 1.281(11) . ?
O34 C81 1.255(11) . ?
C81 C82 1.512(11) . ?
C82 C83 1.539(13) . ?
C82 C84 1.511(13) . ?
C82 C85 1.518(13) . ?
C83 H83A 0.9800 . ?
C83 H83B 0.9800 . ?
C83 H83C 0.9800 . ?
C84 H84A 0.9800 . ?
C84 H84B 0.9800 . ?
C84 H84C 0.9800 . ?
C85 H85A 0.9800 . ?
C85 H85B 0.9800 . ?
C85 H85C 0.9800 . ?
O35 C86 1.241(11) . ?
O36 C86 1.252(11) . ?
C86 C87 1.521(12) . ?
C87 C88 1.518(13) . ?
C87 C89 1.534(13) . ?
C87 C90 1.538(13) . ?
C88 H88A 0.9800 . ?
C88 H88B 0.9800 . ?
C88 H88C 0.9800 . ?
C89 H89A 0.9800 . ?
C89 H89B 0.9800 . ?
C89 H89C 0.9800 . ?
C90 H90A 0.9800 . ?
C90 H90B 0.9800 . ?
C90 H90C 0.9800 . ?
C3Q C3S 1.3900 . ?
C3Q C3X 1.3900 . ?
C3Q C3Y 1.51(2) . ?
C3S H3S 0.9500 . ?
C3S C3U 1.3900 . ?
C3U H3U 0.9500 . ?
C3U C3V 1.3900 . ?
C3V H3V 0.9500 . ?
C3V C3W 1.3900 . ?
C3W H3W 0.9500 . ?
C3W C3X 1.3900 . ?
C3X H3X 0.9500 . ?
C3Y H3YA 0.9800 . ?
C3Y H3YB 0.9800 . ?
C3Y H3YC 0.9800 . ?
N5 C110 1.144(18) . ?
C110 C111 1.448(18) . ?
C111 H11A 0.9800 . ?
C111 H11B 0.9800 . ?
C111 H11C 0.9800 . ?

loop_
_geom_torsion_atom_site_label_1
_geom_torsion_atom_site_label_2
_geom_torsion_atom_site_label_3
_geom_torsion_atom_site_label_4
_geom_torsion
_geom_torsion_site_symmetry_1
_geom_torsion_site_symmetry_2
_geom_torsion_site_symmetry_3
_geom_torsion_site_symmetry_4
_geom_torsion_publ_flag
N1 C92 N2 C93 0(2) . . . . ?
N1 C92 N2 C94 180.0(12) . . . . ?
C91 N1 C92 N2 -2(2) . . . . ?
C91 C93 N2 C92 1.6(17) . . . . ?
C91 C93 N2 C94 -178.3(11) . . . . ?
C92 N1 C91 C93 2.9(17) . . . . ?
N2 C93 C91 N1 -2.8(12) . . . . ?
C103 C109 C108 C99 177.9(13) . . . . ?
C103 C109 C101 C100 -177.9(13) . . . . ?
C109 C108 C99 C102 0.0 . . . . ?
C108 C109 C101 C100 0.0 . . . . ?
C108 C99 C102 C100 0.0 . . . . ?
C99 C102 C100 C101 0.0 . . . . ?
C102 C100 C101 C109 0.0 . . . . ?
C101 C109 C108 C99 0.0 . . . . ?
N3 C96 N4 C97 0(3) . . . . ?
N3 C96 N4 C98 -176.4(16) . . . . ?
C95 N3 C96 N4 0(3) . . . . ?
C95 C97 N4 C96 0(2) . . . . ?
C95 C97 N4 C98 176.5(14) . . . . ?
C96 N3 C95 C97 0(2) . . . . ?
N4 C97 C95 N3 0.0(16) . . . . ?
C1C C107 C104 C105 179.9(8) . . . . ?
C1C C107 C1B C1A -179.9(8) . . . . ?
C107 C104 C105 C106 0.0 . . . . ?
C104 C107 C1B C1A 0.0 . . . . ?
C104 C105 C106 C1A 0.0 . . . . ?
C105 C106 C1A C1B 0.0 . . . . ?
C106 C1A C1B C107 0.0 . . . . ?
C1B C107 C104 C105 0.0 . . . . ?
Cr1 O1 C1 O2 -13(5) . . . . ?
Cr1 O1 C1 C2 169(2) . . . . ?
Cr1 O3 C6 O4 9(3) . . . . ?
Cr1 O3 C6 C7 168.9(14) . . . . ?
Cr1 O36 C86 O35 3(3) . . . . ?
Cr1 O36 C86 C87 175.4(15) . . . . ?
Cr2 O2 C1 O1 -11(4) . . . . ?
Cr2 O2 C1 C2 167.9(19) . . . . ?
Cr2 O4 C6 O3 -40(4) . . . . ?
Cr2 O4 C6 C7 159(2) . . . . ?
Cr2 O5 C11 O6 12(5) . . . . ?
Cr2 O5 C11 C12 -174(3) . . . . ?
Cr2 O7 C16 O8 2(4) . . . . ?
Cr2 O7 C16 C17 -172.7(17) . . . . ?
Cr3 O6 C11 O5 2(4) . . . . ?
Cr3 O6 C11 C12 -171.8(19) . . . . ?
Cr3 O8 C16 O7 3(5) . . . . ?
Cr3 O8 C16 C17 178.3(19) . . . . ?
Cr3 O9 C21 O10 -7(3) . . . . ?
Cr3 O9 C21 C22 161.9(18) . . . . ?
Cr3 O11 C26 O12 12(4) . . . . ?
Cr3 O11 C26 C27 167.4(17) . . . . ?
Cr4 O10 C21 O9 -23(3) . . . . ?
Cr4 O10 C21 C22 168.9(15) . . . . ?
Cr4 O12 C26 O11 -42(4) . . . . ?
Cr4 O12 C26 C27 163.1(16) . . . . ?
Cr4 O13 C31 O14 18(4) . . . . ?
Cr4 O13 C31 C32 -172.1(18) . . . . ?
Cr4 O15 C36 O16 38(4) . . . . ?
Cr4 O15 C36 C37 -148.1(17) . . . . ?
Zn6 O18 C41 O17 20(3) . . . . ?
Zn6 O18 C41 C42 -168.0(14) . . . . ?
Zn6 O19 C46 O20 21(5) . . . . ?
Zn6 O19 C46 C47 -152(2) . . . . ?
Zn6 O21 C51 O22 32(5) . . . . ?
Zn6 O21 C51 C52 -157.2(17) . . . . ?
Cr7 O20 C46 O19 16(5) . . . . ?
Cr7 O20 C46 C47 -170.8(19) . . . . ?
Cr7 O22 C51 O21 -1(5) . . . . ?
Cr7 O22 C51 C52 -171.7(19) . . . . ?
Cr7 O23 C56 O24 -17(6) . . . . ?
Cr7 O23 C56 C57 157(2) . . . . ?
Cr7 O25 C61 O26 -16(4) . . . . ?
Cr7 O25 C61 C62 166.9(17) . . . . ?
Cr8 O24 C56 O23 -24(5) . . . . ?
Cr8 O24 C56 C57 161.9(17) . . . . ?
Cr8 O26 C61 O25 -26(4) . . . . ?
Cr8 O26 C61 C62 150.6(19) . . . . ?
Cr8 O27 C66 O28 33(3) . . . . ?
Cr8 O27 C66 C67 -165.6(18) . . . . ?
Cr8 O29 C71 O30 39(4) . . . . ?
Cr8 O29 C71 C72 -170.0(16) . . . . ?
Cr9 O28 C66 O27 -1(3) . . . . ?
Cr9 O28 C66 C67 -162.8(15) . . . . ?
Cr9 O30 C71 O29 -15(4) . . . . ?
Cr9 O30 C71 C72 -166.3(17) . . . . ?
Cr9 O31 C76 O32 15(4) . . . . ?
Cr9 O31 C76 C77 -164.4(18) . . . . ?
Cr9 O33 C81 O34 18(4) . . . . ?
Cr9 O33 C81 C82 -173.1(16) . . . . ?
Zn10 O32 C76 O31 14(4) . . . . ?
Zn10 O32 C76 C77 -166.7(16) . . . . ?
Zn10 O34 C81 O33 -3(5) . . . . ?
Zn10 O34 C81 C82 -172.5(18) . . . . ?
Zn10 O35 C86 O36 2(3) . . . . ?
Zn10 O35 C86 C87 -169.6(14) . . . . ?
Cr5 O14 C31 O13 1(4) . . . . ?
Cr5 O14 C31 C32 -169.1(16) . . . . ?
Cr5 O16 C36 O15 -35(5) . . . . ?
Cr5 O16 C36 C37 152.0(19) . . . . ?
Cr5 O17 C41 O18 -13(3) . . . . ?
Cr5 O17 C41 C42 175.2(13) . . . . ?
F1 Cr2 O4 C6 13(3) . . . . ?
F2 Cr2 O4 C6 -75(3) . . . . ?
F2 Cr2 O5 C11 6(4) . . . . ?
F2 Cr3 F3 Cr4 -141(2) . . . . ?
F2 Cr3 O8 C16 18(3) . . . . ?
F3 Cr3 F2 Cr2 -131(2) . . . . ?
F3 Cr3 O8 C16 109(3) . . . . ?
F3 Cr4 F4 Cr5 137.2(18) . . . . ?
F4 Cr5 F5 Zn6 -164.4(11) . . . . ?
F5 Zn6 F37 Cr5 15.5(11) . . . . ?
F7 Zn6 F37 Cr5 10(4) . . . . ?
F8 Cr7 F7 Zn6 -138.6(19) . . . . ?
F10 Zn10 F38 Cr1 8(6) . . . . ?
F10 Zn10 O34 C81 -32(3) . . . . ?
F11 Zn10 F38 Cr1 19.5(10) . . . . ?
F11 Zn10 O34 C81 -117(3) . . . . ?
F37 Cr5 F5 Zn6 14.3(10) . . . . ?
F38 Zn10 O34 C81 163(3) . . . . ?
O1 C1 C2 C3 91(3) . . . . ?
O1 C1 C2 C4 -31(3) . . . . ?
O1 C1 C2 C5 -148(2) . . . . ?
O2 Cr2 O4 C6 108(3) . . . . ?
O2 Cr2 O5 C11 -171(4) . . . . ?
O2 C1 C2 C3 -87.6(19) . . . . ?
O2 C1 C2 C4 150.5(19) . . . . ?
O2 C1 C2 C5 33(2) . . . . ?
O3 C6 C7 C8 143(2) . . . . ?
O3 C6 C7 C9 22(2) . . . . ?
O3 C6 C7 C10 -100(2) . . . . ?
O4 Cr2 O5 C11 104(4) . . . . ?
O4 C6 C7 C8 -55(2) . . . . ?
O4 C6 C7 C9 -176.4(19) . . . . ?
O4 C6 C7 C10 62(2) . . . . ?
O5 Cr2 O4 C6 -168(3) . . . . ?
O5 C11 C12 C13 44(3) . . . . ?
O5 C11 C12 C14 -73(3) . . . . ?
O5 C11 C12 C15 168(2) . . . . ?
O6 Cr3 F2 Cr2 45(3) . . . . ?
O6 Cr3 O8 C16 -74(3) . . . . ?
O6 C11 C12 C13 -142(2) . . . . ?
O6 C11 C12 C14 102(2) . . . . ?
O6 C11 C12 C15 -17(3) . . . . ?
O7 Cr2 O4 C6 104(10) . . . . ?
O7 Cr2 O5 C11 -86(4) . . . . ?
O7 C16 C17 C18 -20(3) . . . . ?
O7 C16 C17 C19 104(2) . . . . ?
O7 C16 C17 C20 -137(2) . . . . ?
O8 Cr3 F2 Cr2 -47(3) . . . . ?
O8 Cr3 F3 Cr4 129.7(19) . . . . ?
O8 C16 C17 C18 163.8(19) . . . . ?
O8 C16 C17 C19 -72(2) . . . . ?
O8 C16 C17 C20 48(2) . . . . ?
O9 Cr3 F3 Cr4 43(2) . . . . ?
O9 Cr3 O8 C16 -159(2) . . . . ?
O9 C21 C22 C23 139.4(15) . . . . ?
O9 C21 C22 C24 -99.0(15) . . . . ?
O9 C21 C22 C25 23.6(18) . . . . ?
O10 C21 C22 C23 -51.4(18) . . . . ?
O10 C21 C22 C24 70.2(16) . . . . ?
O10 C21 C22 C25 -167.2(16) . . . . ?
O11 Cr3 F2 Cr2 135(2) . . . . ?
O11 Cr3 F3 Cr4 -50(2) . . . . ?
O11 C26 C27 C28 -176(2) . . . . ?
O11 C26 C27 C29 69(2) . . . . ?
O11 C26 C27 C30 -56(2) . . . . ?
O12 Cr4 F4 Cr5 -131.2(18) . . . . ?
O12 C26 C27 C28 -20(3) . . . . ?
O12 C26 C27 C29 -135(2) . . . . ?
O12 C26 C27 C30 100(2) . . . . ?
O13 Cr4 F4 Cr5 -39(2) . . . . ?
O13 C31 C32 C33 47(3) . . . . ?
O13 C31 C32 C34 -65(2) . . . . ?
O13 C31 C32 C35 177(2) . . . . ?
O14 C31 C32 C33 -142(2) . . . . ?
O14 C31 C32 C34 105(2) . . . . ?
O14 C31 C32 C35 -12(3) . . . . ?
O15 Cr4 F4 Cr5 51(2) . . . . ?
O15 C36 C37 C38 96(2) . . . . ?
O15 C36 C37 C39 -22(3) . . . . ?
O15 C36 C37 C40 -146(2) . . . . ?
O16 Cr5 F5 Zn6 106.9(10) . . . . ?
O16 C36 C37 C38 -90(3) . . . . ?
O16 C36 C37 C39 152(3) . . . . ?
O16 C36 C37 C40 28(3) . . . . ?
O17 Cr5 F5 Zn6 -78.6(10) . . . . ?
O17 C41 C42 C43 -89.3(19) . . . . ?
O17 C41 C42 C44 148.2(17) . . . . ?
O17 C41 C42 C45 28(2) . . . . ?
O18 Zn6 F37 Cr5 -64.4(12) . . . . ?
O18 C41 C42 C43 98.2(19) . . . . ?
O18 C41 C42 C44 -24(2) . . . . ?
O18 C41 C42 C45 -145.0(18) . . . . ?
O19 Zn6 F37 Cr5 -156.7(14) . . . . ?
O19 C46 C47 C48 -12(3) . . . . ?
O19 C46 C47 C49 -138(3) . . . . ?
O19 C46 C47 C50 106(3) . . . . ?
O20 Cr7 F7 Zn6 46(2) . . . . ?
O20 C46 C47 C48 174(2) . . . . ?
O20 C46 C47 C49 48(3) . . . . ?
O20 C46 C47 C50 -68(3) . . . . ?
O21 Zn6 F37 Cr5 102.3(12) . . . . ?
O21 C51 C52 C53 -122(3) . . . . ?
O21 C51 C52 C54 -1(3) . . . . ?
O21 C51 C52 C55 122(3) . . . . ?
O22 Cr7 F7 Zn6 -56(2) . . . . ?
O22 C51 C52 C53 49(3) . . . . ?
O22 C51 C52 C54 170(3) . . . . ?
O22 C51 C52 C55 -67(3) . . . . ?
O23 C56 C57 C58 -3(4) . . . . ?
O23 C56 C57 C59 -124(3) . . . . ?
O23 C56 C57 C60 119(3) . . . . ?
O24 C56 C57 C58 172(2) . . . . ?
O24 C56 C57 C59 50(3) . . . . ?
O24 C56 C57 C60 -67(3) . . . . ?
O25 Cr7 F7 Zn6 135.4(16) . . . . ?
O25 C61 C62 C63 -52(3) . . . . ?
O25 C61 C62 C64 -175(2) . . . . ?
O25 C61 C62 C65 64(2) . . . . ?
O26 C61 C62 C63 131(3) . . . . ?
O26 C61 C62 C64 8(3) . . . . ?
O26 C61 C62 C65 -113(3) . . . . ?
O27 C66 C67 C68 48(2) . . . . ?
O27 C66 C67 C69 173.8(18) . . . . ?
O27 C66 C67 C70 -67.1(19) . . . . ?
O28 C66 C67 C68 -148.0(18) . . . . ?
O28 C66 C67 C69 -22(2) . . . . ?
O28 C66 C67 C70 96.7(18) . . . . ?
O29 C71 C72 C73 -91(2) . . . . ?
O29 C71 C72 C74 27(3) . . . . ?
O29 C71 C72 C75 147(2) . . . . ?
O30 C71 C72 C73 64(2) . . . . ?
O30 C71 C72 C74 -178(2) . . . . ?
O30 C71 C72 C75 -58(2) . . . . ?
O31 C76 C77 C78 -52(2) . . . . ?
O31 C76 C77 C79 -177.0(19) . . . . ?
O31 C76 C77 C80 66(2) . . . . ?
O32 Zn10 F38 Cr1 -165.8(10) . . . . ?
O32 Zn10 O34 C81 72(3) . . . . ?
O32 C76 C77 C78 129(2) . . . . ?
O32 C76 C77 C79 4(3) . . . . ?
O32 C76 C77 C80 -113(2) . . . . ?
O33 C81 C82 C83 -80(3) . . . . ?
O33 C81 C82 C84 163(2) . . . . ?
O33 C81 C82 C85 38(3) . . . . ?
O34 Zn10 F38 Cr1 109.1(10) . . . . ?
O34 C81 C82 C83 90(3) . . . . ?
O34 C81 C82 C84 -27(3) . . . . ?
O34 C81 C82 C85 -153(3) . . . . ?
O35 Zn10 F38 Cr1 -73.3(9) . . . . ?
O35 C86 C87 C88 26(2) . . . . ?
O35 C86 C87 C89 153.6(19) . . . . ?
O35 C86 C87 C90 -90(2) . . . . ?
O36 C86 C87 C88 -146.7(19) . . . . ?
O36 C86 C87 C89 -19(2) . . . . ?
O36 C86 C87 C90 97(2) . . . . ?
C3Q C3S C3U C3V 0.0 . . . . ?
C3S C3Q C3X C3W 0.0 . . . . ?
C3S C3U C3V C3W 0.0 . . . . ?
C3U C3V C3W C3X 0.0 . . . . ?
C3V C3W C3X C3Q 0.0 . . . . ?
C3X C3Q C3S C3U 0.0 . . . . ?
C3Y C3Q C3S C3U 179.7(19) . . . . ?
C3Y C3Q C3X C3W -179.7(19) . . . . ?

loop_
_exptl_oxdiff_crystal_face_indexfrac_h
_exptl_oxdiff_crystal_face_indexfrac_k
_exptl_oxdiff_crystal_face_indexfrac_l
_exptl_oxdiff_crystal_face_x
_exptl_oxdiff_crystal_face_y
_exptl_oxdiff_crystal_face_z
-9.9883 -5.0084 -11.0098 -0.3254 -0.3168 0.8635
-7.9885 -9.9979 10.9947 -0.0256 -0.9783 -0.1425
15.9713 1.0096 2.0047 -0.2591 0.5202 -0.8200
7.9898 10.9984 -8.9933 0.1307 0.9814 0.0713
2.0020 0.0077 18.0069 0.4445 -0.3348 -0.8070
9.9713 -8.9959 -11.0089 -0.9837 0.1392 -0.1050
-9.9713 8.9959 11.0089 0.9837 -0.1392 0.1050
